data_7040259
loop_
_publ_author_name
'Nair, Ashwin G.'
'McBurney, Roy T.'
'Walker, D. Barney'
'Page, Michael J.'
'Gatus, Mark R. D.'
'Bhadbhade, Mohan'
'Messerle, Barbara A.'

_publ_section_title
;
 Ruthenium(ii) complexes of hemilabile pincer ligands: synthesis and
 catalysing the transfer hydrogenation of ketones.
;
_journal_issue 36
_journal_name_full 'Dalton transactions (Cambridge, England : 2003)'
_journal_page_first 14335
_journal_page_last 14342
_journal_paper_doi 10.1039/c6dt02459a
_journal_volume 45
_journal_year 2016
_chemical_formula_moiety '2(C22 H24 Ag N12), C22 H23 Ag N12, 3(C24 H20 B)'
_chemical_formula_sum 'C138 H131 Ag3 B3 N36'
_chemical_formula_weight 2649.82
_space_group_crystal_system triclinic
_space_group_IT_number 2
_space_group_name_Hall '-P 1'
_space_group_name_H-M_alt 'P -1'
_symmetry_space_group_name_Hall '-P 1'
_symmetry_space_group_name_H-M 'P -1'
_atom_sites_solution_hydrogens geom
_audit_creation_date 2015-02-26
_audit_creation_method
;
Olex2 1.2
(compiled 2015.01.26 svn.r3150 for OlexSys, GUI svn.r4998)
;
_audit_update_record
;
2016-05-20 deposited with the CCDC.
2016-08-10 downloaded from the CCDC.
;
_cell_angle_alpha 99.448(2)
_cell_angle_beta 99.315(2)
_cell_angle_gamma 106.299(2)
_cell_formula_units_Z 2
_cell_length_a 14.4586(6)
_cell_length_b 19.1802(7)
_cell_length_c 24.5632(10)
_cell_measurement_reflns_used 8293
_cell_measurement_temperature 149.99
_cell_measurement_theta_max 22.384
_cell_measurement_theta_min 2.509
_cell_volume 6291.9(4)
_computing_cell_refinement 'SAINT v8.34A (Bruker, 2013)'
_computing_data_reduction 'SAINT v8.34A (Bruker, 2013)'
_computing_molecular_graphics 'Olex2 (Dolomanov et al., 2009)'
_computing_publication_material 'Olex2 (Dolomanov et al., 2009)'
_computing_structure_refinement 'ShelXL (Sheldrick, 2008)'
_diffrn_ambient_temperature 149.99
_diffrn_measured_fraction_theta_full 0.999
_diffrn_measured_fraction_theta_max 0.999
_diffrn_measurement_device_type 'Bruker APEX-II CCD'
_diffrn_measurement_method '\f and \w scans'
_diffrn_radiation_type MoK\a
_diffrn_radiation_wavelength 0.71073
_diffrn_reflns_av_R_equivalents 0.0820
_diffrn_reflns_av_unetI/netI 0.0841
_diffrn_reflns_Laue_measured_fraction_full 0.999
_diffrn_reflns_Laue_measured_fraction_max 0.999
_diffrn_reflns_limit_h_max 17
_diffrn_reflns_limit_h_min -17
_diffrn_reflns_limit_k_max 22
_diffrn_reflns_limit_k_min -22
_diffrn_reflns_limit_l_max 28
_diffrn_reflns_limit_l_min -28
_diffrn_reflns_number 87774
_diffrn_reflns_point_group_measured_fraction_full 0.999
_diffrn_reflns_point_group_measured_fraction_max 0.999
_diffrn_reflns_theta_full 24.713
_diffrn_reflns_theta_max 24.713
_diffrn_reflns_theta_min 1.134
_diffrn_standards_number 0
_exptl_absorpt_coefficient_mu 0.530
_exptl_absorpt_correction_T_max 0.7455
_exptl_absorpt_correction_T_min 0.6919
_exptl_absorpt_correction_type multi-scan
_exptl_absorpt_process_details
;
SADABS-2014/5 (Bruker,2014/5) was used for absorption correction.
wR2(int) was 0.1562 before and 0.0674 after correction.
The Ratio of minimum to maximum transmission is 0.9281.
The \l/2 correction factor is 0.00150.
;
_exptl_crystal_colour colourless
_exptl_crystal_colour_primary colourless
_exptl_crystal_density_diffrn 1.399
_exptl_crystal_description plate
_exptl_crystal_F_000 2734
_exptl_crystal_size_max 0.26
_exptl_crystal_size_mid 0.24
_exptl_crystal_size_min 0.08
_refine_diff_density_max 0.701
_refine_diff_density_min -0.705
_refine_diff_density_rms 0.080
_refine_ls_extinction_method none
_refine_ls_goodness_of_fit_ref 0.999
_refine_ls_hydrogen_treatment constr
_refine_ls_matrix_type full
_refine_ls_number_parameters 1624
_refine_ls_number_reflns 21420
_refine_ls_number_restraints 482
_refine_ls_restrained_S_all 0.989
_refine_ls_R_factor_all 0.0916
_refine_ls_R_factor_gt 0.0469
_refine_ls_shift/su_max 0.001
_refine_ls_shift/su_mean 0.000
_refine_ls_structure_factor_coef Fsqd
_refine_ls_weighting_details 'w=1/[\s^2^(Fo^2^)+(0.0438P)^2^] where P=(Fo^2^+2Fc^2^)/3'
_refine_ls_weighting_scheme calc
_refine_ls_wR_factor_gt 0.0963
_refine_ls_wR_factor_ref 0.1165
_reflns_Friedel_coverage 0.000
_reflns_number_gt 13558
_reflns_number_total 21420
_reflns_threshold_expression 'I > 2\s(I)'
_cod_data_source_file c6dt02459a2.cif
_cod_data_source_block Compound_2
_cod_depositor_comments 'Adding full bibliography for 7040259--7040264.cif.'
_cod_database_code 7040259
_shelx_space_group_comment
;
The symmetry employed for this shelxl refinement is uniquely defined
by the following loop, which should always be used as a source of
symmetry information in preference to the above space-group names.
They are only intended as comments.
;
_olex2_refinement_description
;
1. Others
 Fixed Uiso: H1A1(0.051) H1A2(0.063) H1C1(0.085) H1C2(0.057) H1PA(0.042)
 H1PB(0.042) H1PC(0.043) H1PD(0.043) H2A1(0.055) H2A2(0.085) H2B1(0.036)
 H2B2(0.037) H2C1(0.084) H2C2(0.068) H2PA(0.036) H2PB(0.036) H2PC(0.039)
 H2PD(0.039) H3A1(0.043) H3A2(0.065) H3B1(0.033) H3B2(0.035) H3C1(0.069)
 H3C2(0.056) H1A5(0.06) H1C5(0.112) H1RA(0.049) H1RB(0.049) H2A5(0.051)
 H2B5(0.063) H2C5(0.11) H2RA(0.054) H2RB(0.054) H3A5(0.044) H3B5(0.073)
 H3C5(0.082) H1A3(0.049) H1A4(0.052) H1C3(0.097) H1C4(0.103) H1Q(0.04)
 H1QA(0.04) H1QB(0.04) H2A3(0.052) H2A4(0.058) H2B3(0.048) H2B4(0.048)
 H2C3(0.084) H2C4(0.107) H2QA(0.036) H2QB(0.036) H2QC(0.045) H2QD(0.045)
 H3A3(0.047) H3A4(0.054) H3B3(0.043) H3B4(0.048) H3C3(0.063) H3C4(0.073)
 H1A6(0.043) H1C6(0.064) H1SA(0.039) H1SB(0.039) H2A6(0.051) H2B6(0.036)
 H2C6(0.067) H2SA(0.036) H2SB(0.036) H3A6(0.044) H3B6(0.036) H3C6(0.053)
 H12M(0.028) H13M(0.034) H14M(0.039) H15M(0.037) H16M(0.027) H22M(0.041)
 H23M(0.064) H24M(0.078) H25M(0.075) H26M(0.047) H32M(0.037) H33M(0.045)
 H34M(0.04) H35M(0.038) H36M(0.029) H42M(0.032) H43M(0.039) H44M(0.042)
 H45M(0.043) H46M(0.035) H12O(0.038) H13O(0.055) H14O(0.067) H15O(0.056)
 H16O(0.034) H22O(0.034) H23O(0.042) H24O(0.043) H25O(0.035) H26O(0.029)
 H32O(0.028) H33O(0.032) H34O(0.035) H35O(0.034) H36O(0.03) H42O(0.031)
 H43O(0.038) H44O(0.039) H45O(0.034) H46O(0.03) H12N(0.032) H13N(0.036)
 H14N(0.04) H15N(0.037) H16N(0.033) H22N(0.038) H23N(0.052) H24N(0.061)
 H25N(0.053) H26N(0.04) H32N(0.038) H33N(0.045) H34N(0.045) H35N(0.038)
 H36N(0.031) H42N(0.028) H43N(0.035) H44N(0.039) H45N(0.037) H46N(0.03)
 Fixed X: H1A1(-0.0787) H1A2(0.3945) H1C1(0.1033) H1C2(0.2847) H1PA(0.2461)
 H1PB(0.2464) H1PC(0.0746) H1PD(0.0382) H2A1(-0.1024) H2A2(0.3491) H2B1(0.3075)
 H2B2(0.0465) H2C1(-0.0135) H2C2(0.3749) H2PA(0.2675) H2PB(0.3381) H2PC(0.0159)
 H2PD(0.0703) H3A1(0.065) H3A2(0.1741) H3B1(0.3423) H3B2(0.0379) H3C1(0.0767)
 H3C2(0.2587) Ag1C(0) H1A5(-0.2599) H1C5(0.4252) H1RA(-0.1431) H1RB(-0.1385)
 H2A5(-0.2563) H2B5(0.0178) H2C5(0.3352) H2RA(0.2101) H2RB(0.2718) H3A5(-
 0.1769) H3B5(0.1932) H3C5(0.2217) H1A3(0.5817) H1A4(0.0851) H1C3(-0.0932)
 H1C4(0.7486) H1Q(0.4645) H1QA(0.1571) H1QB(0.166) H2A3(0.5862) H2A4(0.096)
 H2B3(0.2929) H2B4(0.3132) H2C3(-0.0033) H2C4(0.6604) H2QA(0.0456) H2QB(0.1113)
 H2QC(0.5287) H2QD(0.5802) H3A3(0.503) H3A4(0.1515) H3B3(0.1209) H3B4(0.4916)
 H3C3(0.1048) H3C4(0.5414) Ag1D(0.5) H1A6(0.2624) H1C6(0.4023) H1SA(0.5924)
 H1SB(0.5888) H2A6(0.2539) H2B6(0.6146) H2C6(0.2841) H2SA(0.5677) H2SB(0.638)
 H3A6(0.421) H3B6(0.6248) H3C6(0.3765) H12M(0.299) H13M(0.4102) H14M(0.3604)
 H15M(0.1959) H16M(0.0866) H22M(-0.0201) H23M(-0.1829) H24M(-0.2736) H25M(-
 0.2034) H26M(-0.0436) H32M(0.1255) H33M(0.1517) H34M(0.1718) H35M(0.1663)
 H36M(0.1382) H42M(-0.0226) H43M(0.0068) H44M(0.1684) H45M(0.2996) H46M(0.2692)
 H12O(0.6537) H13O(0.8136) H14O(0.9424) H15O(0.9097) H16O(0.7498) H22O(0.6798)
 H23O(0.6629) H24O(0.526) H25O(0.4036) H26O(0.4208) H32O(0.5802) H33O(0.4751)
 H34O(0.3165) H35O(0.2664) H36O(0.3717) H42O(0.55) H43O(0.5423) H44O(0.5287)
 H45O(0.5177) H46O(0.5292) H12N(0.9693) H13N(1.0966) H14N(1.0675) H15N(0.9111)
 H16N(0.7862) H22N(0.7164) H23N(0.5678) H24N(0.4243) H25N(0.4293) H26N(0.577)
 H32N(0.636) H33N(0.6351) H34N(0.7675) H35N(0.9027) H36N(0.9008) H42N(0.7947)
 H43N(0.8154) H44N(0.8265) H45N(0.8183) H46N(0.7961)
 Fixed Y: H1A1(-0.2719) H1A2(-0.057) H1C1(0.1771) H1C2(-0.479) H1PA(-0.1003)
 H1PB(-0.1575) H1PC(-0.153) H1PD(-0.2042) H2A1(-0.1814) H2A2(-0.122)
 H2B1(0.0355) H2B2(-0.3428) H2C1(0.0597) H2C2(-0.3598) H2PA(-0.0204)
 H2PB(0.0617) H2PC(-0.3992) H2PD(-0.3159) H3A1(-0.0896) H3A2(-0.2009)
 H3B1(0.1057) H3B2(-0.4258) H3C1(-0.0348) H3C2(-0.2856) Ag1C(0.5) H1A5(0.2882)
 H1C5(0.4047) H1RA(0.4486) H1RB(0.4904) H2A5(0.2098) H2B5(0.4498) H2C5(0.346)
 H2RA(0.5484) H2RB(0.5785) H3A5(0.2996) H3B5(0.4924) H3C5(0.4194) H1A3(0.3714)
 H1A4(-0.0719) H1C3(0.3) H1C4(0.0785) H1Q(0.2055) H1QA(0.0852) H1QB(0.1282)
 H2A3(0.4644) H2A4(-0.1493) H2B3(0.2525) H2B4(0.0807) H2C3(0.3447) H2C4(0.021)
 H2QA(0.1169) H2QB(0.1401) H2QC(0.2209) H2QD(0.2421) H3A3(0.3911) H3A4(-0.0604)
 H3B3(0.2159) H3B4(0.1371) H3C3(0.2646) H3C4(0.0914) Ag1D(0.5) H1A6(0.3837)
 H1C6(0.8455) H1SA(0.5607) H1SB(0.5075) H2A6(0.4499) H2B6(0.6965) H2C6(0.7252)
 H2SA(0.6496) H2SB(0.7317) H3A6(0.5439) H3B6(0.772) H3C6(0.6335) H12M(0.1372)
 H13M(0.0713) H14M(-0.0448) H15M(-0.0954) H16M(-0.0292) H22M(0.0369) H23M(-
 0.0416) H24M(-0.0757) H25M(-0.0275) H26M(0.0543) H32M(0.0702) H33M(0.1302)
 H34M(0.2572) H35M(0.3231) H36M(0.2626) H42M(0.1649) H43M(0.2464) H44M(0.3105)
 H45M(0.2866) H46M(0.2026) H12O(0.3542) H13O(0.417) H14O(0.3728) H15O(0.2586)
 H16O(0.1924) H22O(0.2238) H23O(0.1508) H24O(0.044) H25O(0.0147) H26O(0.0883)
 H32O(0.3489) H33O(0.4204) H34O(0.3761) H35O(0.2606) H36O(0.1896) H42O(0.2472)
 H43O(0.1875) H44O(0.0607) H45O(-0.004) H46O(0.0573) H12N(0.4967) H13N(0.4463)
 H14N(0.3343) H15N(0.2763) H16N(0.3284) H22N(0.3055) H23N(0.2233) H24N(0.2552)
 H25N(0.3709) H26N(0.4537) H32N(0.4367) H33N(0.5064) H34N(0.6134) H35N(0.6479)
 H36N(0.578) H42N(0.6085) H43N(0.6757) H44N(0.6189) H45N(0.4932) H46N(0.4264)
 Fixed Z: H1A1(0.3386) H1A2(0.6841) H1C1(0.569) H1C2(0.4368) H1PA(0.3329)
 H1PB(0.3736) H1PC(0.595) H1PD(0.6375) H2A1(0.2794) H2A2(0.7601) H2B1(0.3824)
 H2B2(0.6166) H2C1(0.5753) H2C2(0.4138) H2PA(0.5749) H2PB(0.5781) H2PC(0.42)
 H2PD(0.4156) H3A1(0.2916) H3A2(0.7238) H3B1(0.4805) H3B2(0.5264) H3C1(0.5706)
 H3C2(0.41) Ag1C(1) H1A5(0.9482) H1C5(1.1276) H1RA(1.1421) H1RB(1.0908)
 H2A5(1.0203) H2B5(1.1995) H2C5(1.0273) H2RA(1.0561) H2RB(1.1202) H3A5(1.1135)
 H3B5(1.1927) H3C5(1.0022) H1A3(1.0599) H1A4(0.9266) H1C3(0.8974) H1C4(1.1273)
 H1Q(0.8708) H1QA(1.1197) H1QB(1.0693) H2A3(0.999) H2A4(0.9982) H2B3(0.8068)
 H2B4(1.1813) H2C3(0.9977) H2C4(1.0276) H2QA(0.8865) H2QB(0.9497) H2QC(1.0632)
 H2QD(1.1291) H3A3(0.901) H3A4(1.0919) H3B3(0.8204) H3B4(1.1874) H3C3(1.0142)
 H3C4(1.0047) Ag1D(1.5) H1A6(1.3424) H1C6(1.5701) H1SA(1.3472) H1SB(1.3912)
 H2A6(1.2641) H2B6(1.3852) H2C6(1.574) H2SA(1.5797) H2SB(1.5826) H3A6(1.2792)
 H3B6(1.4787) H3C6(1.5717) H12M(1.3108) H13M(1.3014) H14M(1.2378) H15M(1.1882)
 H16M(1.1969) H22M(1.1568) H23M(1.1271) H24M(1.1943) H25M(1.2901) H26M(1.3194)
 H32M(1.3618) H33M(1.4551) H34M(1.4792) H35M(1.4074) H36M(1.3136) H42M(1.1854)
 H43M(1.126) H44M(1.123) H45M(1.1779) H46M(1.2353) H12O(0.7178) H13O(0.7126)
 H14O(0.741) H15O(0.7678) H16O(0.7688) H22O(0.8451) H23O(0.9112) H24O(0.8948)
 H25O(0.8122) H26O(0.7465) H32O(0.8033) H33O(0.8071) H34O(0.7489) H35O(0.6864)
 H36O(0.6807) H42O(0.6342) H43O(0.5432) H44O(0.5232) H45O(0.5956) H46O(0.6872)
 H12N(1.3346) H13N(1.328) H14N(1.264) H15N(1.2047) H16N(1.2092) H22N(1.2895)
 H23N(1.2955) H24N(1.2816) H25N(1.2627) H26N(1.2574) H32N(1.174) H33N(1.1055)
 H34N(1.1133) H35N(1.1908) H36N(1.2593) H42N(1.3218) H43N(1.4123) H44N(1.4895)
 H45N(1.473) H46N(1.3823)
;
_shelx_shelxl_version_number 2014/7
_olex2_submission_special_instructions 'No special instructions were received'

loop_
_space_group_symop_operation_xyz
'x, y, z'
'-x, -y, -z'

loop_
_atom_site_label
_atom_site_type_symbol
_atom_site_fract_x
_atom_site_fract_y
_atom_site_fract_z
_atom_site_U_iso_or_equiv
_atom_site_adp_type
_atom_site_occupancy
_atom_site_site_symmetry_order
_atom_site_calc_flag
_atom_site_refinement_flags_posn
_atom_site_refinement_flags_adp
_atom_site_refinement_flags_occupancy
Ag1A Ag 0.15684(2) -0.16264(2) 0.48936(2) 0.03200(10) Uani 1 1 d . U .
N1A1 N 0.1125(2) -0.15217(18) 0.34388(14) 0.0287(8) Uani 1 1 d . U .
N1A2 N 0.1844(2) -0.15835(17) 0.65307(14) 0.0262(8) Uani 1 1 d . U .
N1B1 N 0.2430(2) -0.05749(17) 0.41327(14) 0.0247(8) Uani 1 1 d . U .
N1B2 N 0.0822(2) -0.25685(16) 0.57360(14) 0.0241(8) Uani 1 1 d . U .
N1C1 N 0.1949(3) 0.05357(18) 0.56767(14) 0.0304(8) Uani 1 1 d . U .
N1C2 N 0.1618(3) -0.37478(18) 0.43013(14) 0.0320(9) Uani 1 1 d . U .
N2A1 N 0.0659(3) -0.21441(18) 0.36073(14) 0.0347(9) Uani 1 1 d . U .
N2A2 N 0.2565(3) -0.10925(18) 0.63746(15) 0.0341(9) Uani 1 1 d . U .
N2B1 N 0.2729(2) 0.00353(16) 0.49846(13) 0.0239(8) Uani 1 1 d . U .
N2B2 N 0.0757(2) -0.32820(16) 0.49592(13) 0.0250(8) Uani 1 1 d . U .
N2C1 N 0.2060(3) 0.1263(2) 0.56613(16) 0.0521(11) Uani 1 1 d . U .
N2C2 N 0.1690(3) -0.44106(19) 0.43971(15) 0.0412(10) Uani 1 1 d . U .
C1A1 C -0.0272(3) -0.2307(2) 0.33497(19) 0.0426(12) Uani 1 1 d . U .
H1A1 H -0.0787 -0.2719 0.3386 0.051 Uiso 1 1 calc R . .
C1A2 C 0.3312(3) -0.0910(3) 0.6819(2) 0.0523(14) Uani 1 1 d . U .
H1A2 H 0.3945 -0.0570 0.6841 0.063 Uiso 1 1 calc R . .
C1B1 C 0.2305(3) -0.0663(2) 0.46583(17) 0.0237(9) Uani 1 1 d . U .
C1B2 C 0.0945(3) -0.2556(2) 0.52000(17) 0.0238(9) Uani 1 1 d . U .
C1C1 C 0.1189(5) 0.1322(3) 0.5691(2) 0.0708(18) Uani 1 1 d . U .
H1C1 H 0.1033 0.1771 0.5690 0.085 Uiso 1 1 calc R . .
C1C2 C 0.2583(4) -0.4394(3) 0.43305(19) 0.0474(13) Uani 1 1 d . U .
H1C2 H 0.2847 -0.4790 0.4368 0.057 Uiso 1 1 calc R . .
C1P C 0.2173(3) -0.1191(2) 0.36367(17) 0.0353(11) Uani 1 1 d . U .
H1PA H 0.2461 -0.1003 0.3329 0.042 Uiso 1 1 calc R . .
H1PB H 0.2464 -0.1575 0.3736 0.042 Uiso 1 1 calc R . .
C1P' C 0.0890(3) -0.1907(2) 0.61516(17) 0.0357(11) Uani 1 1 d . U .
H1PC H 0.0746 -0.1530 0.5950 0.043 Uiso 1 1 calc R . .
H1PD H 0.0382 -0.2042 0.6375 0.043 Uiso 1 1 calc R . .
C2A1 C -0.0420(3) -0.1808(3) 0.30179(18) 0.0461(12) Uani 1 1 d . U .
H2A1 H -0.1024 -0.1814 0.2794 0.055 Uiso 1 1 calc R . .
C2A2 C 0.3077(4) -0.1266(3) 0.7246(2) 0.0709(18) Uani 1 1 d . U .
H2A2 H 0.3491 -0.1220 0.7601 0.085 Uiso 1 1 calc R . .
C2B1 C 0.2910(3) 0.0159(2) 0.41387(18) 0.0297(10) Uani 1 1 d . U .
H2B1 H 0.3075 0.0355 0.3824 0.036 Uiso 1 1 calc R . .
C2B2 C 0.0579(3) -0.3283(2) 0.58251(18) 0.0307(10) Uani 1 1 d . U .
H2B2 H 0.0465 -0.3428 0.6166 0.037 Uiso 1 1 calc R . .
C2C1 C 0.0531(4) 0.0676(3) 0.5723(2) 0.0698(17) Uani 1 1 d . U .
H2C1 H -0.0135 0.0597 0.5753 0.084 Uiso 1 1 calc R . .
C2C2 C 0.3097(4) -0.3736(3) 0.4200(2) 0.0563(14) Uani 1 1 d . U .
H2C2 H 0.3749 -0.3598 0.4138 0.068 Uiso 1 1 calc R . .
C2P C 0.2740(3) 0.0240(2) 0.55845(16) 0.0299(10) Uani 1 1 d . U .
H2PA H 0.2675 -0.0204 0.5749 0.036 Uiso 1 1 calc R . .
H2PB H 0.3381 0.0617 0.5781 0.036 Uiso 1 1 calc R . .
C2P' C 0.0749(3) -0.3551(2) 0.43661(17) 0.0324(10) Uani 1 1 d . U .
H2PC H 0.0159 -0.3992 0.4200 0.039 Uiso 1 1 calc R . .
H2PD H 0.0703 -0.3159 0.4156 0.039 Uiso 1 1 calc R . .
C3A1 C 0.0490(3) -0.1313(2) 0.30857(17) 0.0356(11) Uani 1 1 d . U .
H3A1 H 0.0650 -0.0896 0.2916 0.043 Uiso 1 1 calc R . .
C3A2 C 0.2133(4) -0.1690(2) 0.70465(19) 0.0542(14) Uani 1 1 d . U .
H3A2 H 0.1741 -0.2009 0.7238 0.065 Uiso 1 1 calc R . .
C3B1 C 0.3097(3) 0.0538(2) 0.46686(18) 0.0278(10) Uani 1 1 d . U .
H3B1 H 0.3423 0.1057 0.4805 0.033 Uiso 1 1 calc R . .
C3B2 C 0.0534(3) -0.3732(2) 0.53372(17) 0.0295(10) Uani 1 1 d . U .
H3B2 H 0.0379 -0.4258 0.5264 0.035 Uiso 1 1 calc R . .
C3C1 C 0.1024(4) 0.0164(3) 0.5703(2) 0.0579(14) Uani 1 1 d . U .
H3C1 H 0.0767 -0.0348 0.5706 0.069 Uiso 1 1 calc R . .
C3C2 C 0.2465(3) -0.3337(3) 0.41814(19) 0.0469(13) Uani 1 1 d . U .
H3C2 H 0.2587 -0.2856 0.4100 0.056 Uiso 1 1 calc R . .
Ag1C Ag 0.0000 0.5000 1.0000 0.03254(13) Uani 1 2 d S TU P
N1A5 N -0.1683(2) 0.38029(18) 1.06670(15) 0.0328(9) Uani 1 1 d . U .
N1B5 N -0.0122(3) 0.46945(17) 1.11884(14) 0.0323(8) Uani 1 1 d . U .
N1C5 N 0.2778(3) 0.4793(2) 1.08379(19) 0.0490(11) Uani 1 1 d . U .
N2A5 N -0.1946(3) 0.37951(19) 1.01159(15) 0.0376(9) Uani 1 1 d . U .
N2B5 N 0.1375(3) 0.50426(18) 1.11226(15) 0.0365(9) Uani 1 1 d . U .
N2C5 N 0.3458(3) 0.4760(2) 1.1278(2) 0.0733(15) Uani 1 1 d . U .
C1A5 C -0.2339(3) 0.3073(3) 0.9876(2) 0.0498(13) Uani 1 1 d . U .
H1A5 H -0.2599 0.2882 0.9482 0.060 Uiso 1 1 calc R . .
C1B5 C 0.0452(3) 0.4932(2) 1.08297(17) 0.0296(10) Uani 1 1 d . U .
C1C5 C 0.3761(4) 0.4202(3) 1.1070(4) 0.093(2) Uani 1 1 d . U .
H1C5 H 0.4252 0.4047 1.1276 0.112 Uiso 1 1 calc R . .
C1R C -0.1198(3) 0.4506(2) 1.10643(18) 0.0412(11) Uani 1 1 d . U .
H1RA H -0.1431 0.4486 1.1421 0.049 Uiso 1 1 calc R . .
H1RB H -0.1385 0.4904 1.0908 0.049 Uiso 1 1 calc R . .
C2A5 C -0.2325(3) 0.2626(2) 1.0272(2) 0.0429(12) Uani 1 1 d . U .
H2A5 H -0.2563 0.2098 1.0203 0.051 Uiso 1 1 calc R . .
C2B5 C 0.0422(4) 0.4655(3) 1.16838(19) 0.0526(14) Uani 1 1 d . U .
H2B5 H 0.0178 0.4498 1.1995 0.063 Uiso 1 1 calc R . .
C2C5 C 0.3272(4) 0.3873(3) 1.0511(4) 0.092(2) Uani 1 1 d . U .
H2C5 H 0.3352 0.3460 1.0273 0.110 Uiso 1 1 calc R . .
C2R C 0.2273(3) 0.5336(2) 1.0922(2) 0.0452(12) Uani 1 1 d . U .
H2RA H 0.2101 0.5484 1.0561 0.054 Uiso 1 1 calc R . .
H2RB H 0.2718 0.5785 1.1202 0.054 Uiso 1 1 calc R . .
C3A5 C -0.1895(3) 0.3115(2) 1.07759(19) 0.0365(11) Uani 1 1 d . U .
H3A5 H -0.1769 0.2996 1.1135 0.044 Uiso 1 1 calc R . .
C3B5 C 0.1372(4) 0.4882(3) 1.1646(2) 0.0609(16) Uani 1 1 d . U .
H3B5 H 0.1932 0.4924 1.1927 0.073 Uiso 1 1 calc R . .
C3C5 C 0.2653(4) 0.4272(3) 1.0376(3) 0.0684(16) Uani 1 1 d . U .
H3C5 H 0.2217 0.4194 1.0022 0.082 Uiso 1 1 calc R . .
Ag1B Ag 0.32110(2) 0.17390(2) 0.99775(2) 0.02749(9) Uani 1 1 d . U .
N1A3 N 0.4890(2) 0.29893(18) 0.93651(14) 0.0305(8) Uani 1 1 d . U .
N1A4 N 0.1501(2) 0.02022(18) 1.04601(14) 0.0302(8) Uani 1 1 d . U .
N1B3 N 0.3283(2) 0.22188(16) 0.88347(13) 0.0267(8) Uani 1 1 d . U .
N1B4 N 0.2943(2) 0.11521(18) 1.10471(14) 0.0292(8) Uani 1 1 d . U .
N1C3 N 0.0451(2) 0.21360(18) 0.93036(16) 0.0356(9) Uani 1 1 d . U .
N1C4 N 0.5968(3) 0.1499(2) 1.08668(17) 0.0399(9) Uani 1 1 d . U .
N2A3 N 0.5144(2) 0.29054(18) 0.98998(15) 0.0343(9) Uani 1 1 d . U .
N2A4 N 0.1289(2) 0.0185(2) 0.99010(15) 0.0374(9) Uani 1 1 d . U .
N2B3 N 0.1801(2) 0.19056(16) 0.89497(13) 0.0263(8) Uani 1 1 d . U .
N2B4 N 0.4471(2) 0.16278(17) 1.10988(14) 0.0301(8) Uani 1 1 d . U .
N2C3 N -0.0215(3) 0.2244(2) 0.88965(18) 0.0612(12) Uani 1 1 d . U .
N2C4 N 0.6659(3) 0.1471(3) 1.12998(19) 0.0642(13) Uani 1 1 d . U .
C1A3 C 0.5563(3) 0.3592(2) 1.02018(19) 0.0406(12) Uani 1 1 d . U .
H1A3 H 0.5817 0.3714 1.0599 0.049 Uiso 1 1 calc R . .
C1A4 C 0.1045(3) -0.0527(3) 0.96639(19) 0.0436(12) Uani 1 1 d . U .
H1A4 H 0.0851 -0.0719 0.9266 0.052 Uiso 1 1 calc R . .
C1B3 C 0.2730(3) 0.19519(19) 0.91963(16) 0.0245(9) Uani 1 1 d . U .
C1B4 C 0.3581(3) 0.1512(2) 1.07643(17) 0.0262(9) Uani 1 1 d . U .
C1C3 C -0.0466(4) 0.2798(3) 0.9153(3) 0.0811(19) Uani 1 1 d . U .
H1C3 H -0.0932 0.3000 0.8974 0.097 Uiso 1 1 calc R . .
C1C4 C 0.6980(5) 0.0932(4) 1.1073(3) 0.086(2) Uani 1 1 d . U .
H1C4 H 0.7486 0.0785 1.1273 0.103 Uiso 1 1 calc R . .
C1Q C 0.4348(3) 0.2355(2) 0.89219(17) 0.0337(11) Uani 1 1 d . U .
H1Q H 0.4645 0.2055 0.8708 0.040 Uiso 1 1 calc R . .
C1Q' C 0.1867(3) 0.0902(2) 1.08636(17) 0.0333(10) Uani 1 1 d . U .
H1QA H 0.1571 0.0852 1.1197 0.040 Uiso 1 1 calc R . .
H1QB H 0.1660 0.1282 1.0693 0.040 Uiso 1 1 calc R . .
C2A3 C 0.5589(3) 0.4118(2) 0.98693(19) 0.0431(12) Uani 1 1 d . U .
H2A3 H 0.5862 0.4644 0.9990 0.052 Uiso 1 1 calc R . .
C2A4 C 0.1101(3) -0.0968(3) 1.0055(2) 0.0479(13) Uani 1 1 d . U .
H2A4 H 0.0960 -0.1493 0.9982 0.058 Uiso 1 1 calc R . .
C2B3 C 0.2710(4) 0.2339(2) 0.83759(18) 0.0402(12) Uani 1 1 d . U .
H2B3 H 0.2929 0.2525 0.8068 0.048 Uiso 1 1 calc R . .
C2B4 C 0.3427(3) 0.1048(2) 1.15459(18) 0.0397(12) Uani 1 1 d . U .
H2B4 H 0.3132 0.0807 1.1813 0.048 Uiso 1 1 calc R . .
C2C3 C 0.0024(4) 0.3052(3) 0.9710(3) 0.0702(17) Uani 1 1 d . U .
H2C3 H -0.0033 0.3447 0.9977 0.084 Uiso 1 1 calc R . .
C2C4 C 0.6505(5) 0.0609(3) 1.0520(3) 0.089(2) Uani 1 1 d . U .
H2C4 H 0.6604 0.0210 1.0276 0.107 Uiso 1 1 calc R . .
C2Q C 0.0924(3) 0.1592(2) 0.91588(18) 0.0299(10) Uani 1 1 d . U .
H2QA H 0.0456 0.1169 0.8865 0.036 Uiso 1 1 calc R . .
H2QB H 0.1113 0.1401 0.9497 0.036 Uiso 1 1 calc R . .
C2Q' C 0.5412(3) 0.2002(2) 1.09701(19) 0.0378(11) Uani 1 1 d . U .
H2QC H 0.5287 0.2209 1.0632 0.045 Uiso 1 1 calc R . .
H2QD H 0.5802 0.2421 1.1291 0.045 Uiso 1 1 calc R . .
C3A3 C 0.5144(3) 0.3719(2) 0.93380(19) 0.0390(11) Uani 1 1 d . U .
H3A3 H 0.5030 0.3911 0.9010 0.047 Uiso 1 1 calc R . .
C3A4 C 0.1398(3) -0.0484(2) 1.0559(2) 0.0454(12) Uani 1 1 d . U .
H3A4 H 0.1515 -0.0604 1.0919 0.054 Uiso 1 1 calc R . .
C3B3 C 0.1777(3) 0.2140(2) 0.84504(17) 0.0362(11) Uani 1 1 d . U .
H3B3 H 0.1209 0.2159 0.8204 0.043 Uiso 1 1 calc R . .
C3B4 C 0.4390(3) 0.1350(2) 1.15784(18) 0.0402(12) Uani 1 1 d . U .
H3B4 H 0.4916 0.1371 1.1874 0.048 Uiso 1 1 calc R . .
C3C3 C 0.0612(3) 0.2616(2) 0.9799(2) 0.0528(13) Uani 1 1 d . U .
H3C3 H 0.1048 0.2646 1.0142 0.063 Uiso 1 1 calc R . .
C3C4 C 0.5858(4) 0.0993(3) 1.0398(2) 0.0612(15) Uani 1 1 d . U .
H3C4 H 0.5414 0.0914 1.0047 0.073 Uiso 1 1 calc R . .
Ag1D Ag 0.5000 0.5000 1.5000 0.03099(13) Uani 1 2 d S TU P
N1A6 N 0.4559(2) 0.50235(16) 1.34961(13) 0.0244(8) Uani 1 1 d . U .
N1B6 N 0.5700(2) 0.60512(16) 1.42208(14) 0.0242(8) Uani 1 1 d . U .
N1C6 N 0.4950(2) 0.72163(17) 1.56755(13) 0.0285(8) Uani 1 1 d . U .
N2A6 N 0.4036(2) 0.44743(18) 1.37189(14) 0.0322(9) Uani 1 1 d . U .
N2B6 N 0.5798(2) 0.67071(16) 1.50296(14) 0.0249(8) Uani 1 1 d . U .
N2C6 N 0.5053(3) 0.79418(19) 1.56713(15) 0.0425(10) Uani 1 1 d . U .
C1A6 C 0.3158(3) 0.4226(2) 1.33752(18) 0.0358(11) Uani 1 1 d . U .
H1A6 H 0.2624 0.3837 1.3424 0.043 Uiso 1 1 calc R . .
C1B6 C 0.5559(3) 0.5990(2) 1.47470(17) 0.0244(9) Uani 1 1 d . U .
C1C6 C 0.4179(4) 0.8005(3) 1.5697(2) 0.0537(14) Uani 1 1 d . U .
H1C6 H 0.4023 0.8455 1.5701 0.064 Uiso 1 1 calc R . .
C1S C 0.5576(3) 0.5422(2) 1.37613(17) 0.0322(10) Uani 1 1 d . U .
H1SA H 0.5924 0.5607 1.3472 0.039 Uiso 1 1 calc R . .
H1SB H 0.5888 0.5075 1.3912 0.039 Uiso 1 1 calc R . .
C2A6 C 0.3096(3) 0.4587(2) 1.29377(19) 0.0428(12) Uani 1 1 d . U .
H2A6 H 0.2539 0.4499 1.2641 0.051 Uiso 1 1 calc R . .
C2B6 C 0.6005(3) 0.6786(2) 1.41771(18) 0.0299(10) Uani 1 1 d . U .
H2B6 H 0.6146 0.6965 1.3852 0.036 Uiso 1 1 calc R . .
C2C6 C 0.3513(4) 0.7341(3) 1.5719(2) 0.0558(14) Uani 1 1 d . U .
H2C6 H 0.2841 0.7252 1.5740 0.067 Uiso 1 1 calc R . .
C2S C 0.5751(3) 0.6931(2) 1.56203(17) 0.0298(10) Uani 1 1 d . U .
H2SA H 0.5677 0.6496 1.5797 0.036 Uiso 1 1 calc R . .
H2SB H 0.6380 0.7317 1.5826 0.036 Uiso 1 1 calc R . .
C3A6 C 0.4004(3) 0.5097(2) 1.30218(18) 0.0371(11) Uani 1 1 d . U .
H3A6 H 0.4210 0.5439 1.2792 0.044 Uiso 1 1 calc R . .
C3B6 C 0.6061(3) 0.7192(2) 1.46833(18) 0.0300(10) Uani 1 1 d . U .
H3B6 H 0.6248 0.7720 1.4787 0.036 Uiso 1 1 calc R . .
C3C6 C 0.4016(3) 0.6846(3) 1.57067(19) 0.0442(12) Uani 1 1 d . U .
H3C6 H 0.3765 0.6335 1.5717 0.053 Uiso 1 1 calc R . .
C11M C 0.1786(3) 0.0630(2) 1.25435(15) 0.0206(9) Uani 1 1 d . U .
C12M C 0.2772(3) 0.0901(2) 1.28516(15) 0.0229(9) Uani 1 1 d . U .
H12M H 0.2990 0.1372 1.3108 0.028 Uiso 1 1 calc R . .
C13M C 0.3443(3) 0.0508(2) 1.27973(16) 0.0284(10) Uani 1 1 d . U .
H13M H 0.4102 0.0713 1.3014 0.034 Uiso 1 1 calc R . .
C14M C 0.3148(3) -0.0182(2) 1.24261(17) 0.0323(10) Uani 1 1 d . U .
H14M H 0.3604 -0.0448 1.2378 0.039 Uiso 1 1 calc R . .
C15M C 0.2178(3) -0.0474(2) 1.21282(17) 0.0312(10) Uani 1 1 d . U .
H15M H 0.1959 -0.0954 1.1882 0.037 Uiso 1 1 calc R . .
C16M C 0.1525(3) -0.00765(19) 1.21842(16) 0.0229(9) Uani 1 1 d . U .
H16M H 0.0866 -0.0292 1.1969 0.027 Uiso 1 1 calc R . .
C21M C -0.0122(3) 0.0564(2) 1.24143(17) 0.0253(9) Uani 1 1 d . U .
C22M C -0.0572(3) 0.0250(2) 1.18444(19) 0.0339(11) Uani 1 1 d . U .
H22M H -0.0201 0.0369 1.1568 0.041 Uiso 1 1 calc R . .
C23M C -0.1542(3) -0.0228(2) 1.1663(2) 0.0532(14) Uani 1 1 d . U .
H23M H -0.1829 -0.0416 1.1271 0.064 Uiso 1 1 calc R . .
C24M C -0.2079(3) -0.0425(2) 1.2061(3) 0.0648(17) Uani 1 1 d . U .
H24M H -0.2736 -0.0757 1.1943 0.078 Uiso 1 1 calc R . .
C25M C -0.1664(4) -0.0139(2) 1.2628(3) 0.0622(16) Uani 1 1 d . U .
H25M H -0.2034 -0.0275 1.2901 0.075 Uiso 1 1 calc R . .
C26M C -0.0706(3) 0.0348(2) 1.2801(2) 0.0391(11) Uani 1 1 d . U .
H26M H -0.0436 0.0543 1.3194 0.047 Uiso 1 1 calc R . .
C31M C 0.1270(3) 0.1585(2) 1.32530(16) 0.0199(9) Uani 1 1 d . U .
C32M C 0.1329(3) 0.1219(2) 1.37025(17) 0.0310(10) Uani 1 1 d . U .
H32M H 0.1255 0.0702 1.3618 0.037 Uiso 1 1 calc R . .
C33M C 0.1490(3) 0.1577(2) 1.42637(18) 0.0372(11) Uani 1 1 d . U .
H33M H 0.1517 0.1302 1.4551 0.045 Uiso 1 1 calc R . .
C34M C 0.1611(3) 0.2326(2) 1.44082(18) 0.0333(10) Uani 1 1 d . U .
H34M H 0.1718 0.2572 1.4792 0.040 Uiso 1 1 calc R . .
C35M C 0.1573(3) 0.2712(2) 1.39828(18) 0.0315(10) Uani 1 1 d . U .
H35M H 0.1663 0.3231 1.4074 0.038 Uiso 1 1 calc R . .
C36M C 0.1405(3) 0.2345(2) 1.34199(16) 0.0241(9) Uani 1 1 d . U .
H36M H 0.1382 0.2626 1.3136 0.029 Uiso 1 1 calc R . .
C41M C 0.1196(3) 0.17178(19) 1.21724(15) 0.0213(9) Uani 1 1 d . U .
C42M C 0.0437(3) 0.1887(2) 1.18377(16) 0.0267(10) Uani 1 1 d . U .
H42M H -0.0226 0.1649 1.1854 0.032 Uiso 1 1 calc R . .
C43M C 0.0609(3) 0.2382(2) 1.14865(17) 0.0328(11) Uani 1 1 d . U .
H43M H 0.0068 0.2464 1.1260 0.039 Uiso 1 1 calc R . .
C44M C 0.1560(3) 0.2756(2) 1.14646(17) 0.0351(11) Uani 1 1 d . U .
H44M H 0.1684 0.3105 1.1230 0.042 Uiso 1 1 calc R . .
C45M C 0.2335(3) 0.2615(2) 1.17908(17) 0.0356(11) Uani 1 1 d . U .
H45M H 0.2996 0.2866 1.1779 0.043 Uiso 1 1 calc R . .
C46M C 0.2147(3) 0.2110(2) 1.21331(16) 0.0293(10) Uani 1 1 d . U .
H46M H 0.2692 0.2026 1.2353 0.035 Uiso 1 1 calc R . .
B1M B 0.1019(3) 0.1128(2) 1.25963(19) 0.0218(10) Uani 1 1 d . U .
C11O C 0.6819(3) 0.2648(2) 0.74394(15) 0.0221(9) Uani 1 1 d . U .
C12O C 0.7049(3) 0.3335(2) 0.72756(17) 0.0315(10) Uani 1 1 d . U .
H12O H 0.6537 0.3542 0.7178 0.038 Uiso 1 1 calc R . .
C13O C 0.8008(3) 0.3718(2) 0.7253(2) 0.0462(13) Uani 1 1 d . U .
H13O H 0.8136 0.4170 0.7126 0.055 Uiso 1 1 calc R . .
C14O C 0.8766(3) 0.3452(3) 0.7411(2) 0.0561(15) Uani 1 1 d . U .
H14O H 0.9424 0.3728 0.7410 0.067 Uiso 1 1 calc R . .
C15O C 0.8574(3) 0.2779(2) 0.7573(2) 0.0470(13) Uani 1 1 d . U .
H15O H 0.9097 0.2586 0.7678 0.056 Uiso 1 1 calc R . .
C16O C 0.7618(3) 0.2390(2) 0.75811(17) 0.0287(10) Uani 1 1 d . U .
H16O H 0.7498 0.1924 0.7688 0.034 Uiso 1 1 calc R . .
C21O C 0.5552(3) 0.16353(19) 0.78588(16) 0.0215(9) Uani 1 1 d . U .
C22O C 0.6238(3) 0.1806(2) 0.83727(17) 0.0285(10) Uani 1 1 d . U .
H22O H 0.6798 0.2238 0.8451 0.034 Uiso 1 1 calc R . .
C23O C 0.6137(3) 0.1373(2) 0.87724(17) 0.0348(11) Uani 1 1 d . U .
H23O H 0.6629 0.1508 0.9112 0.042 Uiso 1 1 calc R . .
C24O C 0.5324(3) 0.0745(2) 0.86795(18) 0.0357(11) Uani 1 1 d . U .
H24O H 0.5260 0.0440 0.8948 0.043 Uiso 1 1 calc R . .
C25O C 0.4607(3) 0.0570(2) 0.81892(17) 0.0289(10) Uani 1 1 d . U .
H25O H 0.4036 0.0147 0.8122 0.035 Uiso 1 1 calc R . .
C26O C 0.4719(3) 0.1010(2) 0.77950(16) 0.0245(9) Uani 1 1 d . U .
H26O H 0.4208 0.0883 0.7465 0.029 Uiso 1 1 calc R . .
C31O C 0.4908(3) 0.2610(2) 0.74032(15) 0.0201(9) Uani 1 1 d . U .
C32O C 0.5168(3) 0.3306(2) 0.77853(16) 0.0232(9) Uani 1 1 d . U .
H32O H 0.5802 0.3489 0.8033 0.028 Uiso 1 1 calc R . .
C33O C 0.4538(3) 0.3732(2) 0.78142(17) 0.0270(10) Uani 1 1 d . U .
H33O H 0.4751 0.4204 0.8071 0.032 Uiso 1 1 calc R . .
C34O C 0.3601(3) 0.3472(2) 0.74702(17) 0.0294(10) Uani 1 1 d . U .
H34O H 0.3165 0.3761 0.7489 0.035 Uiso 1 1 calc R . .
C35O C 0.3309(3) 0.2790(2) 0.71000(16) 0.0284(10) Uani 1 1 d . U .
H35O H 0.2664 0.2606 0.6864 0.034 Uiso 1 1 calc R . .
C36O C 0.3942(3) 0.2366(2) 0.70660(16) 0.0247(9) Uani 1 1 d . U .
H36O H 0.3717 0.1896 0.6807 0.030 Uiso 1 1 calc R . .
C41O C 0.5430(2) 0.1605(2) 0.67265(16) 0.0206(9) Uani 1 1 d . U .
C42O C 0.5449(3) 0.1960(2) 0.62706(16) 0.0255(9) Uani 1 1 d . U .
H42O H 0.5500 0.2472 0.6342 0.031 Uiso 1 1 calc R . .
C43O C 0.5398(3) 0.1606(2) 0.57237(17) 0.0318(10) Uani 1 1 d . U .
H43O H 0.5423 0.1875 0.5432 0.038 Uiso 1 1 calc R . .
C44O C 0.5311(3) 0.0856(2) 0.56041(17) 0.0327(10) Uani 1 1 d . U .
H44O H 0.5287 0.0607 0.5232 0.039 Uiso 1 1 calc R . .
C45O C 0.5258(3) 0.0478(2) 0.60343(17) 0.0280(10) Uani 1 1 d . U .
H45O H 0.5177 -0.0040 0.5956 0.034 Uiso 1 1 calc R . .
C46O C 0.5323(3) 0.0848(2) 0.65832(16) 0.0246(9) Uani 1 1 d . U .
H46O H 0.5292 0.0573 0.6872 0.030 Uiso 1 1 calc R . .
B11O B 0.5676(3) 0.2121(2) 0.73711(19) 0.0217(10) Uani 1 1 d . U .
C11N C 0.8610(3) 0.41866(19) 1.27392(16) 0.0215(9) Uani 1 1 d . U .
C12N C 0.9562(3) 0.4515(2) 1.30778(16) 0.0267(9) Uani 1 1 d . U .
H12N H 0.9693 0.4967 1.3346 0.032 Uiso 1 1 calc R . .
C13N C 1.0330(3) 0.4215(2) 1.30427(17) 0.0301(10) Uani 1 1 d . U .
H13N H 1.0966 0.4463 1.3280 0.036 Uiso 1 1 calc R . .
C14N C 1.0162(3) 0.3559(2) 1.26628(18) 0.0330(11) Uani 1 1 d . U .
H14N H 1.0675 0.3343 1.2640 0.040 Uiso 1 1 calc R . .
C15N C 0.9234(3) 0.3216(2) 1.23125(18) 0.0309(10) Uani 1 1 d . U .
H15N H 0.9111 0.2763 1.2047 0.037 Uiso 1 1 calc R . .
C16N C 0.8486(3) 0.3526(2) 1.23451(17) 0.0273(10) Uani 1 1 d . U .
H16N H 0.7862 0.3284 1.2092 0.033 Uiso 1 1 calc R . .
C21N C 0.6657(3) 0.3909(2) 1.27345(16) 0.0247(9) Uani 1 1 d . U .
C22N C 0.6585(3) 0.3201(2) 1.28427(17) 0.0314(10) Uani 1 1 d . U .
H22N H 0.7164 0.3055 1.2895 0.038 Uiso 1 1 calc R . .
C23N C 0.5696(3) 0.2704(2) 1.28756(19) 0.0430(12) Uani 1 1 d . U .
H23N H 0.5678 0.2233 1.2955 0.052 Uiso 1 1 calc R . .
C24N C 0.4850(3) 0.2892(3) 1.2795(2) 0.0511(13) Uani 1 1 d . U .
H24N H 0.4243 0.2552 1.2816 0.061 Uiso 1 1 calc R . .
C25N C 0.4880(3) 0.3575(2) 1.26835(19) 0.0442(12) Uani 1 1 d . U .
H25N H 0.4293 0.3709 1.2627 0.053 Uiso 1 1 calc R . .
C26N C 0.5768(3) 0.4069(2) 1.26534(17) 0.0333(10) Uani 1 1 d . U .
H26N H 0.5770 0.4537 1.2574 0.040 Uiso 1 1 calc R . .
C31N C 0.7662(3) 0.5000(2) 1.22645(16) 0.0221(9) Uani 1 1 d . U .
C32N C 0.6902(3) 0.4804(2) 1.17856(17) 0.0314(10) Uani 1 1 d . U .
H32N H 0.6360 0.4367 1.1740 0.038 Uiso 1 1 calc R . .
C33N C 0.6896(3) 0.5217(2) 1.13698(17) 0.0373(11) Uani 1 1 d . U .
H33N H 0.6351 0.5064 1.1055 0.045 Uiso 1 1 calc R . .
C34N C 0.7679(3) 0.5847(2) 1.14126(18) 0.0373(11) Uani 1 1 d . U .
H34N H 0.7675 0.6134 1.1133 0.045 Uiso 1 1 calc R . .
C35N C 0.8474(3) 0.6053(2) 1.18738(17) 0.0319(10) Uani 1 1 d . U .
H35N H 0.9027 0.6479 1.1908 0.038 Uiso 1 1 calc R . .
C36N C 0.8456(3) 0.5633(2) 1.22834(17) 0.0262(9) Uani 1 1 d . U .
H36N H 0.9008 0.5780 1.2593 0.031 Uiso 1 1 calc R . .
C41N C 0.7922(2) 0.50879(19) 1.34031(15) 0.0181(8) Uani 1 1 d . U .
C42N C 0.7990(3) 0.5840(2) 1.35232(16) 0.0237(9) Uani 1 1 d . U .
H42N H 0.7947 0.6085 1.3218 0.028 Uiso 1 1 calc R . .
C43N C 0.8115(3) 0.6247(2) 1.40652(17) 0.0292(10) Uani 1 1 d . U .
H43N H 0.8154 0.6757 1.4123 0.035 Uiso 1 1 calc R . .
C44N C 0.8183(3) 0.5915(2) 1.45222(17) 0.0324(10) Uani 1 1 d . U .
H44N H 0.8265 0.6189 1.4895 0.039 Uiso 1 1 calc R . .
C45N C 0.8130(3) 0.5171(2) 1.44220(17) 0.0305(10) Uani 1 1 d . U .
H45N H 0.8183 0.4932 1.4730 0.037 Uiso 1 1 calc R . .
C46N C 0.8000(3) 0.4774(2) 1.38778(16) 0.0254(9) Uani 1 1 d . U .
H46N H 0.7961 0.4264 1.3823 0.030 Uiso 1 1 calc R . .
B1N B 0.7704(3) 0.4542(2) 1.27732(19) 0.0224(10) Uani 1 1 d . U .

loop_
_atom_site_aniso_label
_atom_site_aniso_U_11
_atom_site_aniso_U_22
_atom_site_aniso_U_33
_atom_site_aniso_U_23
_atom_site_aniso_U_13
_atom_site_aniso_U_12
Ag1A 0.02768(19) 0.02401(19) 0.0493(3) 0.01289(17) 0.01756(17) 0.00815(15)
N1A1 0.0264(19) 0.031(2) 0.024(2) 0.0038(17) 0.0055(16) 0.0024(16)
N1A2 0.030(2) 0.0243(19) 0.025(2) 0.0075(16) 0.0088(16) 0.0069(16)
N1B1 0.0197(18) 0.0278(19) 0.027(2) 0.0054(16) 0.0066(15) 0.0075(15)
N1B2 0.0226(19) 0.0176(18) 0.029(2) -0.0005(15) 0.0074(16) 0.0039(15)
N1C1 0.040(2) 0.031(2) 0.024(2) 0.0041(17) 0.0108(17) 0.0160(17)
N1C2 0.042(2) 0.034(2) 0.027(2) 0.0109(17) 0.0100(18) 0.0204(18)
N2A1 0.042(2) 0.032(2) 0.024(2) 0.0003(17) 0.0098(18) 0.0031(18)
N2A2 0.033(2) 0.030(2) 0.037(2) 0.0068(18) 0.0150(18) 0.0023(17)
N2B1 0.0286(19) 0.0223(18) 0.0245(19) 0.0106(16) 0.0077(16) 0.0099(15)
N2B2 0.0287(19) 0.0222(18) 0.023(2) 0.0049(16) 0.0037(16) 0.0080(15)
N2C1 0.088(3) 0.040(2) 0.045(3) 0.011(2) 0.030(2) 0.037(2)
N2C2 0.056(3) 0.038(2) 0.039(2) 0.0121(19) 0.012(2) 0.025(2)
C1A1 0.035(3) 0.048(3) 0.032(3) -0.002(2) 0.013(2) -0.005(2)
C1A2 0.026(3) 0.043(3) 0.072(4) -0.017(3) 0.002(3) 0.007(2)
C1B1 0.020(2) 0.026(2) 0.028(2) 0.0085(19) 0.0054(19) 0.0102(18)
C1B2 0.018(2) 0.027(2) 0.026(2) 0.0032(19) 0.0035(18) 0.0090(18)
C1C1 0.118(5) 0.088(4) 0.049(4) 0.026(3) 0.043(4) 0.080(4)
C1C2 0.068(4) 0.060(3) 0.036(3) 0.014(3) 0.020(3) 0.046(3)
C1P 0.030(2) 0.040(3) 0.031(3) -0.001(2) 0.008(2) 0.008(2)
C1P' 0.031(2) 0.038(3) 0.035(3) -0.006(2) 0.013(2) 0.009(2)
C2A1 0.026(3) 0.079(4) 0.025(3) 0.003(3) 0.003(2) 0.010(2)
C2A2 0.104(5) 0.044(3) 0.049(4) -0.007(3) -0.040(3) 0.040(3)
C2B1 0.032(3) 0.029(2) 0.035(3) 0.016(2) 0.014(2) 0.013(2)
C2B2 0.030(2) 0.033(2) 0.031(3) 0.016(2) 0.010(2) 0.005(2)
C2C1 0.054(4) 0.108(5) 0.060(4) 0.006(4) 0.021(3) 0.047(3)
C2C2 0.055(3) 0.083(4) 0.057(4) 0.031(3) 0.034(3) 0.042(3)
C2P 0.036(3) 0.033(2) 0.024(2) 0.009(2) 0.006(2) 0.015(2)
C2P' 0.037(3) 0.035(3) 0.025(2) 0.003(2) -0.001(2) 0.016(2)
C3A1 0.039(3) 0.052(3) 0.022(3) 0.015(2) 0.009(2) 0.019(2)
C3A2 0.103(4) 0.034(3) 0.022(3) 0.013(2) 0.006(3) 0.015(3)
C3B1 0.031(2) 0.020(2) 0.036(3) 0.012(2) 0.009(2) 0.0086(19)
C3B2 0.032(2) 0.022(2) 0.033(3) 0.009(2) 0.006(2) 0.0050(19)
C3C1 0.053(3) 0.063(3) 0.063(4) 0.015(3) 0.027(3) 0.018(3)
C3C2 0.055(3) 0.050(3) 0.052(3) 0.025(3) 0.032(3) 0.023(3)
Ag1C 0.0334(3) 0.0432(3) 0.0246(3) 0.0121(2) 0.0067(2) 0.0148(2)
N1A5 0.039(2) 0.032(2) 0.031(2) 0.0095(18) 0.0176(18) 0.0107(17)
N1B5 0.048(2) 0.026(2) 0.023(2) 0.0078(17) 0.0102(18) 0.0085(18)
N1C5 0.029(2) 0.041(2) 0.070(3) 0.026(2) -0.003(2) 0.0004(19)
N2A5 0.042(2) 0.041(2) 0.031(2) 0.0158(19) 0.0110(19) 0.0096(19)
N2B5 0.041(2) 0.032(2) 0.029(2) 0.0136(18) -0.0053(18) 0.0026(18)
N2C5 0.038(3) 0.071(3) 0.105(4) 0.046(3) -0.014(3) 0.009(2)
C1A5 0.048(3) 0.052(3) 0.038(3) 0.006(3) 0.006(2) 0.001(3)
C1B5 0.038(2) 0.021(2) 0.028(3) 0.008(2) 0.001(2) 0.007(2)
C1C5 0.037(4) 0.061(4) 0.190(8) 0.061(5) 0.019(4) 0.011(3)
C1R 0.059(3) 0.041(3) 0.037(3) 0.012(2) 0.028(2) 0.024(2)
C2A5 0.039(3) 0.033(3) 0.052(3) 0.010(2) 0.011(2) 0.003(2)
C2B5 0.078(4) 0.053(3) 0.024(3) 0.022(3) 0.008(3) 0.011(3)
C2C5 0.046(4) 0.051(4) 0.180(7) 0.027(4) 0.042(4) 0.005(3)
C2R 0.035(3) 0.039(3) 0.051(3) 0.023(2) -0.010(2) -0.002(2)
C3A5 0.042(3) 0.037(3) 0.036(3) 0.019(2) 0.017(2) 0.011(2)
C3B5 0.066(4) 0.072(4) 0.029(3) 0.025(3) -0.017(3) 0.004(3)
C3C5 0.036(3) 0.068(4) 0.091(5) 0.017(3) 0.018(3) 0.000(3)
Ag1B 0.02833(19) 0.0351(2) 0.02204(19) 0.01176(15) 0.00656(15) 0.01102(15)
N1A3 0.034(2) 0.028(2) 0.029(2) 0.0073(17) 0.0146(17) 0.0052(16)
N1A4 0.029(2) 0.033(2) 0.025(2) 0.0089(17) 0.0045(17) 0.0024(16)
N1B3 0.041(2) 0.0194(18) 0.020(2) 0.0059(16) 0.0127(17) 0.0055(16)
N1B4 0.032(2) 0.036(2) 0.021(2) 0.0103(17) 0.0087(16) 0.0103(17)
N1C3 0.032(2) 0.033(2) 0.042(2) 0.0030(18) 0.0028(18) 0.0150(17)
N1C4 0.028(2) 0.045(2) 0.049(3) 0.023(2) 0.0100(19) 0.0084(18)
N2A3 0.036(2) 0.029(2) 0.035(2) 0.0118(18) 0.0077(18) 0.0044(17)
N2A4 0.036(2) 0.049(2) 0.027(2) 0.0149(19) 0.0044(18) 0.0107(19)
N2B3 0.034(2) 0.0221(18) 0.025(2) 0.0109(16) 0.0039(16) 0.0104(16)
N2B4 0.0272(19) 0.033(2) 0.028(2) 0.0104(17) 0.0026(16) 0.0078(16)
N2C3 0.059(3) 0.079(3) 0.062(3) 0.019(2) 0.006(2) 0.049(3)
N2C4 0.052(3) 0.096(4) 0.066(3) 0.049(3) 0.014(2) 0.038(3)
C1A3 0.043(3) 0.037(3) 0.033(3) 0.006(2) 0.005(2) 0.001(2)
C1A4 0.043(3) 0.052(3) 0.026(3) 0.003(2) 0.003(2) 0.006(2)
C1B3 0.030(2) 0.018(2) 0.021(2) -0.0015(18) 0.0040(19) 0.0062(18)
C1B4 0.028(2) 0.024(2) 0.027(2) 0.0066(19) 0.0083(19) 0.0076(19)
C1C3 0.077(5) 0.075(4) 0.111(5) 0.021(4) 0.023(4) 0.055(4)
C1C4 0.065(4) 0.093(5) 0.149(6) 0.083(5) 0.053(4) 0.052(4)
C1Q 0.032(2) 0.031(2) 0.032(3) -0.011(2) 0.017(2) 0.005(2)
C1Q' 0.034(2) 0.039(3) 0.030(3) 0.011(2) 0.014(2) 0.010(2)
C2A3 0.054(3) 0.027(2) 0.040(3) 0.006(2) 0.011(2) -0.001(2)
C2A4 0.057(3) 0.035(3) 0.047(3) 0.011(2) 0.014(3) 0.004(2)
C2B3 0.067(3) 0.031(3) 0.026(3) 0.017(2) 0.012(2) 0.015(2)
C2B4 0.048(3) 0.057(3) 0.023(3) 0.024(2) 0.011(2) 0.019(3)
C2C3 0.067(4) 0.038(3) 0.105(5) -0.004(3) 0.030(4) 0.021(3)
C2C4 0.064(5) 0.052(4) 0.165(7) 0.025(4) 0.066(5) 0.016(3)
C2Q 0.027(2) 0.027(2) 0.036(3) 0.010(2) 0.006(2) 0.0078(19)
C2Q' 0.026(2) 0.036(3) 0.049(3) 0.021(2) 0.001(2) 0.004(2)
C3A3 0.053(3) 0.029(3) 0.033(3) 0.012(2) 0.014(2) 0.004(2)
C3A4 0.058(3) 0.045(3) 0.031(3) 0.017(2) 0.010(2) 0.007(3)
C3B3 0.052(3) 0.032(3) 0.024(3) 0.011(2) -0.003(2) 0.017(2)
C3B4 0.047(3) 0.057(3) 0.020(3) 0.016(2) 0.001(2) 0.021(3)
C3C3 0.046(3) 0.043(3) 0.056(3) -0.009(3) 0.013(3) 0.002(2)
C3C4 0.042(3) 0.061(4) 0.069(4) 0.000(3) 0.023(3) 0.000(3)
Ag1D 0.0308(3) 0.0207(2) 0.0483(3) 0.0149(2) 0.0197(2) 0.0085(2)
N1A6 0.0272(19) 0.0229(19) 0.025(2) 0.0066(16) 0.0113(16) 0.0078(15)
N1B6 0.0247(19) 0.0207(18) 0.030(2) 0.0051(16) 0.0117(16) 0.0087(15)
N1C6 0.038(2) 0.027(2) 0.024(2) 0.0079(16) 0.0090(17) 0.0141(17)
N2A6 0.038(2) 0.030(2) 0.027(2) 0.0131(17) 0.0108(17) 0.0019(17)
N2B6 0.0265(19) 0.0205(18) 0.031(2) 0.0090(16) 0.0076(16) 0.0095(15)
N2C6 0.063(3) 0.036(2) 0.044(3) 0.019(2) 0.024(2) 0.027(2)
C1A6 0.023(2) 0.041(3) 0.036(3) 0.007(2) 0.006(2) 0.000(2)
C1B6 0.021(2) 0.023(2) 0.035(3) 0.0099(19) 0.0101(19) 0.0103(18)
C1C6 0.080(4) 0.069(4) 0.042(3) 0.026(3) 0.028(3) 0.055(3)
C1S 0.027(2) 0.034(2) 0.036(3) 0.004(2) 0.015(2) 0.008(2)
C2A6 0.029(3) 0.060(3) 0.044(3) 0.019(3) 0.003(2) 0.019(2)
C2B6 0.033(3) 0.022(2) 0.039(3) 0.016(2) 0.015(2) 0.007(2)
C2C6 0.046(3) 0.092(4) 0.043(3) 0.012(3) 0.016(3) 0.042(3)
C2S 0.031(2) 0.029(2) 0.032(3) 0.008(2) 0.008(2) 0.012(2)
C3A6 0.045(3) 0.041(3) 0.038(3) 0.023(2) 0.015(2) 0.021(2)
C3B6 0.038(3) 0.015(2) 0.040(3) 0.015(2) 0.012(2) 0.0074(19)
C3C6 0.037(3) 0.049(3) 0.047(3) 0.010(3) 0.014(2) 0.012(2)
C11M 0.027(2) 0.024(2) 0.018(2) 0.0117(18) 0.0115(18) 0.0124(18)
C12M 0.026(2) 0.031(2) 0.016(2) 0.0100(18) 0.0073(18) 0.0111(19)
C13M 0.028(2) 0.046(3) 0.022(2) 0.018(2) 0.0068(19) 0.021(2)
C14M 0.044(3) 0.044(3) 0.029(3) 0.019(2) 0.018(2) 0.035(2)
C15M 0.045(3) 0.032(2) 0.027(3) 0.011(2) 0.012(2) 0.022(2)
C16M 0.029(2) 0.021(2) 0.022(2) 0.0097(18) 0.0087(19) 0.0098(18)
C21M 0.024(2) 0.018(2) 0.034(3) 0.0023(19) 0.0046(19) 0.0108(17)
C22M 0.025(2) 0.021(2) 0.050(3) 0.003(2) -0.004(2) 0.0083(19)
C23M 0.032(3) 0.028(3) 0.082(4) -0.015(3) -0.016(3) 0.014(2)
C24M 0.022(3) 0.024(3) 0.130(5) -0.020(3) 0.013(3) 0.001(2)
C25M 0.043(3) 0.030(3) 0.109(5) -0.006(3) 0.042(3) 0.002(2)
C26M 0.035(3) 0.024(2) 0.059(3) -0.002(2) 0.023(2) 0.009(2)
C31M 0.016(2) 0.026(2) 0.020(2) 0.0048(18) 0.0036(17) 0.0098(17)
C32M 0.044(3) 0.034(2) 0.028(2) 0.013(2) 0.016(2) 0.025(2)
C33M 0.049(3) 0.055(3) 0.026(3) 0.019(2) 0.017(2) 0.035(2)
C34M 0.029(2) 0.048(3) 0.022(2) 0.001(2) 0.004(2) 0.016(2)
C35M 0.029(2) 0.028(2) 0.032(3) -0.002(2) 0.005(2) 0.007(2)
C36M 0.023(2) 0.024(2) 0.025(2) 0.0050(19) 0.0058(19) 0.0062(18)
C41M 0.029(2) 0.020(2) 0.012(2) -0.0032(17) 0.0001(18) 0.0096(18)
C42M 0.035(2) 0.028(2) 0.023(2) 0.0038(19) 0.0087(19) 0.018(2)
C43M 0.048(3) 0.036(3) 0.027(3) 0.013(2) 0.009(2) 0.029(2)
C44M 0.058(3) 0.025(2) 0.024(3) 0.009(2) 0.009(2) 0.014(2)
C45M 0.039(3) 0.034(3) 0.029(3) 0.010(2) 0.004(2) 0.003(2)
C46M 0.028(2) 0.030(2) 0.027(3) 0.010(2) 0.001(2) 0.0047(19)
B1M 0.020(2) 0.020(2) 0.024(3) 0.003(2) 0.002(2) 0.0066(19)
C11O 0.024(2) 0.023(2) 0.017(2) 0.0011(18) 0.0032(18) 0.0075(17)
C12O 0.026(2) 0.030(2) 0.042(3) 0.011(2) 0.014(2) 0.0092(19)
C13O 0.037(3) 0.035(3) 0.067(4) 0.017(3) 0.024(3) 0.001(2)
C14O 0.022(3) 0.049(3) 0.088(4) 0.007(3) 0.021(3) -0.002(2)
C15O 0.024(2) 0.045(3) 0.068(4) 0.000(3) 0.008(2) 0.012(2)
C16O 0.022(2) 0.027(2) 0.034(3) 0.004(2) 0.005(2) 0.0066(19)
C21O 0.022(2) 0.020(2) 0.024(2) 0.0040(18) 0.0043(18) 0.0099(18)
C22O 0.032(2) 0.026(2) 0.027(2) 0.006(2) 0.003(2) 0.0102(19)
C23O 0.044(3) 0.035(3) 0.021(3) 0.005(2) -0.004(2) 0.014(2)
C24O 0.053(3) 0.034(3) 0.027(3) 0.014(2) 0.013(2) 0.018(2)
C25O 0.031(2) 0.023(2) 0.035(3) 0.008(2) 0.012(2) 0.0083(19)
C26O 0.025(2) 0.027(2) 0.024(2) 0.0067(19) 0.0042(18) 0.0105(18)
C31O 0.022(2) 0.024(2) 0.016(2) 0.0077(18) 0.0070(17) 0.0067(17)
C32O 0.024(2) 0.025(2) 0.024(2) 0.0102(19) 0.0068(18) 0.0095(18)
C33O 0.035(2) 0.027(2) 0.029(3) 0.013(2) 0.018(2) 0.016(2)
C34O 0.039(3) 0.047(3) 0.023(2) 0.022(2) 0.020(2) 0.031(2)
C35O 0.025(2) 0.051(3) 0.019(2) 0.017(2) 0.0100(19) 0.018(2)
C36O 0.022(2) 0.035(2) 0.020(2) 0.0111(19) 0.0069(18) 0.0103(19)
C41O 0.013(2) 0.028(2) 0.022(2) 0.0051(18) 0.0018(17) 0.0101(17)
C42O 0.026(2) 0.025(2) 0.026(2) 0.0058(19) 0.0070(19) 0.0093(19)
C43O 0.033(3) 0.045(3) 0.022(2) 0.012(2) 0.010(2) 0.015(2)
C44O 0.025(2) 0.049(3) 0.022(2) -0.003(2) 0.005(2) 0.015(2)
C45O 0.024(2) 0.025(2) 0.029(3) -0.0039(19) 0.001(2) 0.0087(19)
C46O 0.023(2) 0.032(2) 0.023(2) 0.0097(19) 0.0070(19) 0.0127(19)
B11O 0.024(2) 0.021(2) 0.022(3) 0.006(2) 0.004(2) 0.010(2)
C11N 0.025(2) 0.022(2) 0.023(2) 0.0103(18) 0.0079(18) 0.0099(18)
C12N 0.029(2) 0.033(2) 0.025(2) 0.0117(19) 0.0117(19) 0.0137(19)
C13N 0.022(2) 0.050(3) 0.027(3) 0.017(2) 0.0078(19) 0.017(2)
C14N 0.036(3) 0.042(3) 0.039(3) 0.021(2) 0.018(2) 0.028(2)
C15N 0.044(3) 0.024(2) 0.035(3) 0.010(2) 0.020(2) 0.018(2)
C16N 0.029(2) 0.027(2) 0.030(3) 0.010(2) 0.011(2) 0.0094(19)
C21N 0.020(2) 0.026(2) 0.023(2) -0.0028(19) 0.0020(18) 0.0046(18)
C22N 0.023(2) 0.031(2) 0.036(3) 0.007(2) 0.006(2) 0.0024(19)
C23N 0.039(3) 0.031(3) 0.048(3) 0.004(2) 0.007(2) -0.003(2)
C24N 0.031(3) 0.043(3) 0.063(4) -0.005(3) 0.013(3) -0.007(2)
C25N 0.021(2) 0.047(3) 0.054(3) -0.010(3) 0.005(2) 0.008(2)
C26N 0.026(2) 0.032(2) 0.035(3) -0.006(2) 0.000(2) 0.009(2)
C31N 0.031(2) 0.023(2) 0.018(2) 0.0007(18) 0.0104(18) 0.0174(19)
C32N 0.038(3) 0.029(2) 0.027(3) 0.002(2) 0.001(2) 0.015(2)
C33N 0.048(3) 0.041(3) 0.023(3) -0.002(2) -0.003(2) 0.024(2)
C34N 0.059(3) 0.039(3) 0.029(3) 0.015(2) 0.016(2) 0.031(2)
C35N 0.041(3) 0.030(2) 0.031(3) 0.009(2) 0.015(2) 0.016(2)
C36N 0.025(2) 0.030(2) 0.027(2) 0.007(2) 0.0076(19) 0.0126(19)
C41N 0.0086(19) 0.023(2) 0.021(2) 0.0026(17) 0.0026(17) 0.0048(16)
C42N 0.023(2) 0.025(2) 0.024(2) 0.0053(19) 0.0036(19) 0.0087(18)
C43N 0.030(2) 0.026(2) 0.030(3) 0.000(2) 0.005(2) 0.0114(19)
C44N 0.037(3) 0.039(3) 0.020(2) -0.004(2) 0.008(2) 0.015(2)
C45N 0.035(3) 0.039(3) 0.023(2) 0.013(2) 0.010(2) 0.015(2)
C46N 0.030(2) 0.022(2) 0.025(2) 0.0048(19) 0.008(2) 0.0107(19)
B1N 0.023(2) 0.021(2) 0.023(3) 0.004(2) 0.002(2) 0.008(2)

loop_
_atom_type_symbol
_atom_type_description
_atom_type_scat_dispersion_real
_atom_type_scat_dispersion_imag
_atom_type_scat_source
C C 0.0033 0.0016 'International Tables Vol C Tables 4.2.6.8 and 6.1.1.4'
H H 0.0000 0.0000 'International Tables Vol C Tables 4.2.6.8 and 6.1.1.4'
Ag Ag -0.8971 1.1015 'International Tables Vol C Tables 4.2.6.8 and 6.1.1.4'
B B 0.0013 0.0007 'International Tables Vol C Tables 4.2.6.8 and 6.1.1.4'
N N 0.0061 0.0033 'International Tables Vol C Tables 4.2.6.8 and 6.1.1.4'

loop_
_geom_angle_atom_site_label_1
_geom_angle_atom_site_label_2
_geom_angle_atom_site_label_3
_geom_angle
_geom_angle_site_symmetry_1
_geom_angle_site_symmetry_3
C1B2 Ag1A C1B1 174.32(15) . .
N2A1 N1A1 C1P 119.0(3) . .
C3A1 N1A1 N2A1 111.8(3) . .
C3A1 N1A1 C1P 129.2(4) . .
N2A2 N1A2 C1P' 119.1(3) . .
C3A2 N1A2 N2A2 112.5(4) . .
C3A2 N1A2 C1P' 128.4(4) . .
C1B1 N1B1 C1P 124.2(3) . .
C1B1 N1B1 C2B1 111.3(3) . .
C2B1 N1B1 C1P 124.3(3) . .
C1B2 N1B2 C1P' 123.6(3) . .
C1B2 N1B2 C2B2 111.6(3) . .
C2B2 N1B2 C1P' 124.8(3) . .
N2C1 N1C1 C2P 119.1(3) . .
C3C1 N1C1 N2C1 111.9(4) . .
C3C1 N1C1 C2P 128.3(4) . .
N2C2 N1C2 C2P' 119.8(3) . .
N2C2 N1C2 C3C2 110.9(4) . .
C3C2 N1C2 C2P' 129.1(3) . .
C1A1 N2A1 N1A1 103.7(3) . .
C1A2 N2A2 N1A2 102.4(4) . .
C1B1 N2B1 C2P 124.5(3) . .
C1B1 N2B1 C3B1 111.3(3) . .
C3B1 N2B1 C2P 124.1(3) . .
C1B2 N2B2 C2P' 123.5(3) . .
C1B2 N2B2 C3B2 111.5(3) . .
C3B2 N2B2 C2P' 124.9(3) . .
C1C1 N2C1 N1C1 103.4(4) . .
C1C2 N2C2 N1C2 104.0(3) . .
N2A1 C1A1 H1A1 123.7 . .
N2A1 C1A1 C2A1 112.7(4) . .
C2A1 C1A1 H1A1 123.7 . .
N2A2 C1A2 H1A2 123.5 . .
N2A2 C1A2 C2A2 113.1(4) . .
C2A2 C1A2 H1A2 123.5 . .
N1B1 C1B1 Ag1A 128.2(3) . .
N2B1 C1B1 Ag1A 128.3(3) . .
N2B1 C1B1 N1B1 103.4(3) . .
N1B2 C1B2 Ag1A 127.0(3) . .
N2B2 C1B2 Ag1A 128.3(3) . .
N2B2 C1B2 N1B2 103.5(3) . .
N2C1 C1C1 H1C1 123.4 . .
N2C1 C1C1 C2C1 113.1(5) . .
C2C1 C1C1 H1C1 123.4 . .
N2C2 C1C2 H1C2 123.6 . .
N2C2 C1C2 C2C2 112.7(4) . .
C2C2 C1C2 H1C2 123.6 . .
N1A1 C1P N1B1 112.0(3) . .
N1A1 C1P H1PA 109.2 . .
N1A1 C1P H1PB 109.2 . .
N1B1 C1P H1PA 109.2 . .
N1B1 C1P H1PB 109.2 . .
H1PA C1P H1PB 107.9 . .
N1A2 C1P' N1B2 113.1(3) . .
N1A2 C1P' H1PC 108.9 . .
N1A2 C1P' H1PD 108.9 . .
N1B2 C1P' H1PC 108.9 . .
N1B2 C1P' H1PD 108.9 . .
H1PC C1P' H1PD 107.8 . .
C1A1 C2A1 H2A1 127.7 . .
C3A1 C2A1 C1A1 104.6(4) . .
C3A1 C2A1 H2A1 127.7 . .
C1A2 C2A2 H2A2 127.8 . .
C3A2 C2A2 C1A2 104.4(5) . .
C3A2 C2A2 H2A2 127.8 . .
N1B1 C2B1 H2B1 126.6 . .
C3B1 C2B1 N1B1 106.9(3) . .
C3B1 C2B1 H2B1 126.6 . .
N1B2 C2B2 H2B2 126.7 . .
C3B2 C2B2 N1B2 106.6(3) . .
C3B2 C2B2 H2B2 126.7 . .
C1C1 C2C1 H2C1 127.1 . .
C1C1 C2C1 C3C1 105.9(5) . .
C3C1 C2C1 H2C1 127.1 . .
C1C2 C2C2 H2C2 127.7 . .
C3C2 C2C2 C1C2 104.7(4) . .
C3C2 C2C2 H2C2 127.7 . .
N1C1 C2P N2B1 111.8(3) . .
N1C1 C2P H2PA 109.3 . .
N1C1 C2P H2PB 109.3 . .
N2B1 C2P H2PA 109.3 . .
N2B1 C2P H2PB 109.3 . .
H2PA C2P H2PB 107.9 . .
N1C2 C2P' N2B2 112.0(3) . .
N1C2 C2P' H2PC 109.2 . .
N1C2 C2P' H2PD 109.2 . .
N2B2 C2P' H2PC 109.2 . .
N2B2 C2P' H2PD 109.2 . .
H2PC C2P' H2PD 107.9 . .
N1A1 C3A1 C2A1 107.2(4) . .
N1A1 C3A1 H3A1 126.4 . .
C2A1 C3A1 H3A1 126.4 . .
N1A2 C3A2 C2A2 107.6(4) . .
N1A2 C3A2 H3A2 126.2 . .
C2A2 C3A2 H3A2 126.2 . .
N2B1 C3B1 H3B1 126.4 . .
C2B1 C3B1 N2B1 107.1(3) . .
C2B1 C3B1 H3B1 126.4 . .
N2B2 C3B2 H3B2 126.6 . .
C2B2 C3B2 N2B2 106.8(3) . .
C2B2 C3B2 H3B2 126.6 . .
N1C1 C3C1 C2C1 105.6(5) . .
N1C1 C3C1 H3C1 127.2 . .
C2C1 C3C1 H3C1 127.2 . .
N1C2 C3C2 H3C2 126.2 . .
C2C2 C3C2 N1C2 107.6(4) . .
C2C2 C3C2 H3C2 126.2 . .
C1B5 Ag1C C1B5 180.00(8) 2_567 .
N2A5 N1A5 C1R 119.2(3) . .
N2A5 N1A5 C3A5 113.1(4) . .
C3A5 N1A5 C1R 127.6(4) . .
C1B5 N1B5 C1R 124.3(3) . .
C1B5 N1B5 C2B5 112.0(4) . .
C2B5 N1B5 C1R 123.7(4) . .
N2C5 N1C5 C2R 119.0(5) . .
C3C5 N1C5 N2C5 112.4(5) . .
C3C5 N1C5 C2R 128.6(5) . .
C1A5 N2A5 N1A5 103.4(3) . .
C1B5 N2B5 C2R 124.5(3) . .
C1B5 N2B5 C3B5 111.7(4) . .
C3B5 N2B5 C2R 123.7(4) . .
C1C5 N2C5 N1C5 104.0(5) . .
N2A5 C1A5 H1A5 123.9 . .
N2A5 C1A5 C2A5 112.2(4) . .
C2A5 C1A5 H1A5 123.9 . .
N1B5 C1B5 Ag1C 127.8(3) . .
N2B5 C1B5 Ag1C 128.6(3) . .
N2B5 C1B5 N1B5 103.3(3) . .
N2C5 C1C5 H1C5 124.2 . .
N2C5 C1C5 C2C5 111.6(6) . .
C2C5 C1C5 H1C5 124.2 . .
N1A5 C1R N1B5 112.6(3) . .
N1A5 C1R H1RA 109.1 . .
N1A5 C1R H1RB 109.1 . .
N1B5 C1R H1RA 109.1 . .
N1B5 C1R H1RB 109.1 . .
H1RA C1R H1RB 107.8 . .
C1A5 C2A5 H2A5 127.7 . .
C3A5 C2A5 C1A5 104.7(4) . .
C3A5 C2A5 H2A5 127.7 . .
N1B5 C2B5 H2B5 126.7 . .
C3B5 C2B5 N1B5 106.5(4) . .
C3B5 C2B5 H2B5 126.7 . .
C1C5 C2C5 H2C5 127.4 . .
C3C5 C2C5 C1C5 105.1(6) . .
C3C5 C2C5 H2C5 127.4 . .
N1C5 C2R N2B5 111.3(3) . .
N1C5 C2R H2RA 109.4 . .
N1C5 C2R H2RB 109.4 . .
N2B5 C2R H2RA 109.4 . .
N2B5 C2R H2RB 109.4 . .
H2RA C2R H2RB 108.0 . .
N1A5 C3A5 C2A5 106.6(4) . .
N1A5 C3A5 H3A5 126.7 . .
C2A5 C3A5 H3A5 126.7 . .
N2B5 C3B5 H3B5 126.8 . .
C2B5 C3B5 N2B5 106.5(4) . .
C2B5 C3B5 H3B5 126.8 . .
N1C5 C3C5 C2C5 106.8(6) . .
N1C5 C3C5 H3C5 126.6 . .
C2C5 C3C5 H3C5 126.6 . .
C1B4 Ag1B C1B3 175.61(15) . .
N2A3 N1A3 C1Q 120.0(3) . .
N2A3 N1A3 C3A3 111.8(3) . .
C3A3 N1A3 C1Q 127.9(4) . .
N2A4 N1A4 C1Q' 120.2(3) . .
N2A4 N1A4 C3A4 111.8(4) . .
C3A4 N1A4 C1Q' 127.9(4) . .
C1B3 N1B3 C1Q 124.0(3) . .
C1B3 N1B3 C2B3 111.3(4) . .
C2B3 N1B3 C1Q 124.7(3) . .
C1B4 N1B4 C1Q' 125.3(3) . .
C1B4 N1B4 C2B4 111.9(3) . .
C2B4 N1B4 C1Q' 122.8(3) . .
N2C3 N1C3 C2Q 119.2(4) . .
C3C3 N1C3 N2C3 111.9(4) . .
C3C3 N1C3 C2Q 128.8(4) . .
N2C4 N1C4 C2Q' 118.8(4) . .
C3C4 N1C4 N2C4 112.4(4) . .
C3C4 N1C4 C2Q' 128.6(4) . .
C1A3 N2A3 N1A3 104.2(3) . .
C1A4 N2A4 N1A4 103.5(3) . .
C1B3 N2B3 C2Q 124.7(3) . .
C1B3 N2B3 C3B3 111.4(3) . .
C3B3 N2B3 C2Q 123.7(3) . .
C1B4 N2B4 C2Q' 124.2(3) . .
C1B4 N2B4 C3B4 112.0(3) . .
C3B4 N2B4 C2Q' 123.8(3) . .
C1C3 N2C3 N1C3 104.3(5) . .
C1C4 N2C4 N1C4 103.2(5) . .
N2A3 C1A3 H1A3 124.0 . .
N2A3 C1A3 C2A3 112.0(4) . .
C2A3 C1A3 H1A3 124.0 . .
N2A4 C1A4 H1A4 123.5 . .
N2A4 C1A4 C2A4 112.9(4) . .
C2A4 C1A4 H1A4 123.5 . .
N1B3 C1B3 Ag1B 128.0(3) . .
N2B3 C1B3 Ag1B 127.9(3) . .
N2B3 C1B3 N1B3 104.0(3) . .
N1B4 C1B4 Ag1B 126.0(3) . .
N1B4 C1B4 N2B4 103.3(3) . .
N2B4 C1B4 Ag1B 130.6(3) . .
N2C3 C1C3 H1C3 124.0 . .
N2C3 C1C3 C2C3 112.1(5) . .
C2C3 C1C3 H1C3 124.0 . .
N2C4 C1C4 H1C4 123.5 . .
N2C4 C1C4 C2C4 113.0(6) . .
C2C4 C1C4 H1C4 123.5 . .
N1A3 C1Q N1B3 112.2(3) . .
N1A3 C1Q H1Q 123.9 . .
N1B3 C1Q H1Q 123.9 . .
N1A4 C1Q' N1B4 112.2(3) . .
N1A4 C1Q' H1QA 109.2 . .
N1A4 C1Q' H1QB 109.2 . .
N1B4 C1Q' H1QA 109.2 . .
N1B4 C1Q' H1QB 109.2 . .
H1QA C1Q' H1QB 107.9 . .
C1A3 C2A3 H2A3 127.4 . .
C3A3 C2A3 C1A3 105.3(4) . .
C3A3 C2A3 H2A3 127.4 . .
C1A4 C2A4 H2A4 127.8 . .
C3A4 C2A4 C1A4 104.4(4) . .
C3A4 C2A4 H2A4 127.8 . .
N1B3 C2B3 H2B3 126.8 . .
C3B3 C2B3 N1B3 106.4(4) . .
C3B3 C2B3 H2B3 126.8 . .
N1B4 C2B4 H2B4 126.8 . .
C3B4 C2B4 N1B4 106.4(4) . .
C3B4 C2B4 H2B4 126.8 . .
C1C3 C2C3 H2C3 127.3 . .
C3C3 C2C3 C1C3 105.5(5) . .
C3C3 C2C3 H2C3 127.3 . .
C1C4 C2C4 H2C4 127.8 . .
C3C4 C2C4 C1C4 104.4(6) . .
C3C4 C2C4 H2C4 127.8 . .
N1C3 C2Q N2B3 111.3(3) . .
N1C3 C2Q H2QA 109.4 . .
N1C3 C2Q H2QB 109.4 . .
N2B3 C2Q H2QA 109.4 . .
N2B3 C2Q H2QB 109.4 . .
H2QA C2Q H2QB 108.0 . .
N1C4 C2Q' N2B4 111.4(3) . .
N1C4 C2Q' H2QC 109.3 . .
N1C4 C2Q' H2QD 109.3 . .
N2B4 C2Q' H2QC 109.3 . .
N2B4 C2Q' H2QD 109.3 . .
H2QC C2Q' H2QD 108.0 . .
N1A3 C3A3 H3A3 126.7 . .
C2A3 C3A3 N1A3 106.6(4) . .
C2A3 C3A3 H3A3 126.7 . .
N1A4 C3A4 H3A4 126.3 . .
C2A4 C3A4 N1A4 107.4(4) . .
C2A4 C3A4 H3A4 126.3 . .
N2B3 C3B3 H3B3 126.5 . .
C2B3 C3B3 N2B3 107.0(4) . .
C2B3 C3B3 H3B3 126.5 . .
N2B4 C3B4 H3B4 126.8 . .
C2B4 C3B4 N2B4 106.5(4) . .
C2B4 C3B4 H3B4 126.8 . .
N1C3 C3C3 C2C3 106.2(5) . .
N1C3 C3C3 H3C3 126.9 . .
C2C3 C3C3 H3C3 126.9 . .
N1C4 C3C4 C2C4 107.0(6) . .
N1C4 C3C4 H3C4 126.5 . .
C2C4 C3C4 H3C4 126.5 . .
C1B6 Ag1D C1B6 180.0 . 2_668
N2A6 N1A6 C1S 119.7(3) . .
C3A6 N1A6 N2A6 111.4(3) . .
C3A6 N1A6 C1S 128.9(3) . .
C1B6 N1B6 C1S 124.4(3) . .
C1B6 N1B6 C2B6 111.8(3) . .
C2B6 N1B6 C1S 123.8(3) . .
N2C6 N1C6 C2S 120.4(3) . .
N2C6 N1C6 C3C6 110.9(4) . .
C3C6 N1C6 C2S 128.7(3) . .
C1A6 N2A6 N1A6 103.9(3) . .
C1B6 N2B6 C2S 124.0(3) . .
C1B6 N2B6 C3B6 111.2(3) . .
C3B6 N2B6 C2S 124.8(3) . .
C1C6 N2C6 N1C6 104.6(4) . .
N2A6 C1A6 H1A6 123.6 . .
N2A6 C1A6 C2A6 112.9(4) . .
C2A6 C1A6 H1A6 123.6 . .
N1B6 C1B6 Ag1D 126.0(3) . .
N2B6 C1B6 Ag1D 130.5(3) . .
N2B6 C1B6 N1B6 103.4(3) . .
N2C6 C1C6 H1C6 124.0 . .
N2C6 C1C6 C2C6 112.0(4) . .
C2C6 C1C6 H1C6 124.0 . .
N1A6 C1S N1B6 113.2(3) . .
N1A6 C1S H1SA 108.9 . .
N1A6 C1S H1SB 108.9 . .
N1B6 C1S H1SA 108.9 . .
N1B6 C1S H1SB 108.9 . .
H1SA C1S H1SB 107.7 . .
C1A6 C2A6 H2A6 127.4 . .
C3A6 C2A6 C1A6 105.1(4) . .
C3A6 C2A6 H2A6 127.4 . .
N1B6 C2B6 H2B6 126.9 . .
C3B6 C2B6 N1B6 106.1(3) . .
C3B6 C2B6 H2B6 126.9 . .
C1C6 C2C6 H2C6 127.1 . .
C3C6 C2C6 C1C6 105.7(4) . .
C3C6 C2C6 H2C6 127.1 . .
N1C6 C2S N2B6 112.3(3) . .
N1C6 C2S H2SA 109.1 . .
N1C6 C2S H2SB 109.1 . .
N2B6 C2S H2SA 109.1 . .
N2B6 C2S H2SB 109.1 . .
H2SA C2S H2SB 107.9 . .
N1A6 C3A6 C2A6 106.7(4) . .
N1A6 C3A6 H3A6 126.6 . .
C2A6 C3A6 H3A6 126.6 . .
N2B6 C3B6 H3B6 126.2 . .
C2B6 C3B6 N2B6 107.5(3) . .
C2B6 C3B6 H3B6 126.2 . .
N1C6 C3C6 H3C6 126.6 . .
C2C6 C3C6 N1C6 106.8(4) . .
C2C6 C3C6 H3C6 126.6 . .
C12M C11M B1M 121.7(3) . .
C16M C11M C12M 114.6(3) . .
C16M C11M B1M 123.7(3) . .
C11M C12M H12M 118.5 . .
C13M C12M C11M 122.9(4) . .
C13M C12M H12M 118.5 . .
C12M C13M H13M 120.0 . .
C14M C13M C12M 120.0(4) . .
C14M C13M H13M 120.0 . .
C13M C14M H14M 120.7 . .
C15M C14M C13M 118.7(4) . .
C15M C14M H14M 120.7 . .
C14M C15M H15M 119.7 . .
C14M C15M C16M 120.6(4) . .
C16M C15M H15M 119.7 . .
C11M C16M H16M 118.4 . .
C15M C16M C11M 123.2(4) . .
C15M C16M H16M 118.4 . .
C22M C21M C26M 115.3(4) . .
C22M C21M B1M 120.4(4) . .
C26M C21M B1M 124.3(4) . .
C21M C22M H22M 118.5 . .
C23M C22M C21M 123.1(4) . .
C23M C22M H22M 118.5 . .
C22M C23M H23M 120.4 . .
C24M C23M C22M 119.1(5) . .
C24M C23M H23M 120.4 . .
C23M C24M H24M 120.0 . .
C25M C24M C23M 120.0(5) . .
C25M C24M H24M 120.0 . .
C24M C25M H25M 119.9 . .
C24M C25M C26M 120.2(5) . .
C26M C25M H25M 119.9 . .
C21M C26M H26M 118.9 . .
C25M C26M C21M 122.2(5) . .
C25M C26M H26M 118.9 . .
C32M C31M B1M 121.1(3) . .
C36M C31M C32M 114.3(4) . .
C36M C31M B1M 124.5(3) . .
C31M C32M H32M 118.5 . .
C33M C32M C31M 123.1(4) . .
C33M C32M H32M 118.5 . .
C32M C33M H33M 119.7 . .
C34M C33M C32M 120.6(4) . .
C34M C33M H33M 119.7 . .
C33M C34M H34M 120.8 . .
C33M C34M C35M 118.5(4) . .
C35M C34M H34M 120.8 . .
C34M C35M H35M 119.8 . .
C34M C35M C36M 120.4(4) . .
C36M C35M H35M 119.8 . .
C31M C36M H36M 118.4 . .
C35M C36M C31M 123.1(4) . .
C35M C36M H36M 118.4 . .
C42M C41M B1M 124.7(3) . .
C46M C41M C42M 114.2(3) . .
C46M C41M B1M 121.1(3) . .
C41M C42M H42M 118.4 . .
C43M C42M C41M 123.3(4) . .
C43M C42M H42M 118.4 . .
C42M C43M H43M 119.9 . .
C44M C43M C42M 120.2(4) . .
C44M C43M H43M 119.9 . .
C43M C44M H44M 120.6 . .
C43M C44M C45M 118.7(4) . .
C45M C44M H44M 120.6 . .
C44M C45M H45M 119.9 . .
C46M C45M C44M 120.2(4) . .
C46M C45M H45M 119.9 . .
C41M C46M H46M 118.3 . .
C45M C46M C41M 123.4(4) . .
C45M C46M H46M 118.3 . .
C21M B1M C11M 109.1(3) . .
C21M B1M C41M 110.3(3) . .
C31M B1M C11M 107.8(3) . .
C31M B1M C21M 110.6(3) . .
C31M B1M C41M 110.1(3) . .
C41M B1M C11M 108.9(3) . .
C12O C11O B11O 122.4(3) . .
C16O C11O C12O 115.4(3) . .
C16O C11O B11O 121.5(3) . .
C11O C12O H12O 119.2 . .
C13O C12O C11O 121.6(4) . .
C13O C12O H12O 119.2 . .
C12O C13O H13O 119.6 . .
C14O C13O C12O 120.8(4) . .
C14O C13O H13O 119.6 . .
C13O C14O H14O 120.2 . .
C13O C14O C15O 119.5(4) . .
C15O C14O H14O 120.2 . .
C14O C15O H15O 120.2 . .
C16O C15O C14O 119.7(4) . .
C16O C15O H15O 120.2 . .
C11O C16O H16O 118.5 . .
C15O C16O C11O 123.0(4) . .
C15O C16O H16O 118.5 . .
C22O C21O C26O 114.3(3) . .
C22O C21O B11O 123.9(3) . .
C26O C21O B11O 121.8(3) . .
C21O C22O H22O 118.5 . .
C23O C22O C21O 123.1(4) . .
C23O C22O H22O 118.5 . .
C22O C23O H23O 119.8 . .
C24O C23O C22O 120.3(4) . .
C24O C23O H23O 119.8 . .
C23O C24O H24O 120.6 . .
C25O C24O C23O 118.8(4) . .
C25O C24O H24O 120.6 . .
C24O C25O H25O 120.0 . .
C24O C25O C26O 120.0(4) . .
C26O C25O H25O 120.0 . .
C21O C26O H26O 118.4 . .
C25O C26O C21O 123.3(4) . .
C25O C26O H26O 118.4 . .
C32O C31O B11O 121.8(3) . .
C36O C31O C32O 115.0(3) . .
C36O C31O B11O 123.2(3) . .
C31O C32O H32O 118.6 . .
C33O C32O C31O 122.8(4) . .
C33O C32O H32O 118.6 . .
C32O C33O H33O 120.0 . .
C34O C33O C32O 120.0(4) . .
C34O C33O H33O 120.0 . .
C33O C34O H34O 120.5 . .
C35O C34O C33O 119.0(4) . .
C35O C34O H34O 120.5 . .
C34O C35O H35O 119.5 . .
C34O C35O C36O 121.0(4) . .
C36O C35O H35O 119.5 . .
C31O C36O H36O 119.0 . .
C35O C36O C31O 122.1(4) . .
C35O C36O H36O 119.0 . .
C42O C41O B11O 118.5(3) . .
C46O C41O C42O 114.5(3) . .
C46O C41O B11O 126.5(3) . .
C41O C42O H42O 118.1 . .
C43O C42O C41O 123.8(4) . .
C43O C42O H42O 118.1 . .
C42O C43O H43O 120.2 . .
C42O C43O C44O 119.6(4) . .
C44O C43O H43O 120.2 . .
C43O C44O H44O 120.6 . .
C45O C44O C43O 118.8(4) . .
C45O C44O H44O 120.6 . .
C44O C45O H45O 119.7 . .
C44O C45O C46O 120.7(4) . .
C46O C45O H45O 119.7 . .
C41O C46O H46O 118.7 . .
C45O C46O C41O 122.7(4) . .
C45O C46O H46O 118.7 . .
C11O B11O C31O 112.2(3) . .
C11O B11O C41O 102.2(3) . .
C21O B11O C11O 112.9(3) . .
C21O B11O C31O 106.7(3) . .
C21O B11O C41O 113.6(3) . .
C31O B11O C41O 109.3(3) . .
C12N C11N C16N 114.5(3) . .
C12N C11N B1N 123.9(3) . .
C16N C11N B1N 121.7(3) . .
C11N C12N H12N 118.2 . .
C13N C12N C11N 123.6(4) . .
C13N C12N H12N 118.2 . .
C12N C13N H13N 120.2 . .
C14N C13N C12N 119.6(4) . .
C14N C13N H13N 120.2 . .
C13N C14N H14N 120.5 . .
C13N C14N C15N 119.1(4) . .
C15N C14N H14N 120.5 . .
C14N C15N H15N 119.7 . .
C16N C15N C14N 120.7(4) . .
C16N C15N H15N 119.7 . .
C11N C16N H16N 118.7 . .
C15N C16N C11N 122.6(4) . .
C15N C16N H16N 118.7 . .
C22N C21N B1N 123.5(3) . .
C26N C21N C22N 114.8(3) . .
C26N C21N B1N 121.4(3) . .
C21N C22N H22N 118.8 . .
C23N C22N C21N 122.4(4) . .
C23N C22N H22N 118.8 . .
C22N C23N H23N 119.9 . .
C24N C23N C22N 120.2(4) . .
C24N C23N H23N 119.9 . .
C23N C24N H24N 120.2 . .
C23N C24N C25N 119.6(4) . .
C25N C24N H24N 120.2 . .
C24N C25N H25N 120.0 . .
C24N C25N C26N 120.0(4) . .
C26N C25N H25N 120.0 . .
C21N C26N H26N 118.5 . .
C25N C26N C21N 123.0(4) . .
C25N C26N H26N 118.5 . .
C32N C31N C36N 114.6(3) . .
C32N C31N B1N 125.5(4) . .
C36N C31N B1N 119.9(3) . .
C31N C32N H32N 118.3 . .
C33N C32N C31N 123.3(4) . .
C33N C32N H32N 118.3 . .
C32N C33N H33N 119.9 . .
C34N C33N C32N 120.2(4) . .
C34N C33N H33N 119.9 . .
C33N C34N H34N 120.6 . .
C33N C34N C35N 118.8(4) . .
C35N C34N H34N 120.6 . .
C34N C35N H35N 120.2 . .
C36N C35N C34N 119.7(4) . .
C36N C35N H35N 120.2 . .
C31N C36N H36N 118.3 . .
C35N C36N C31N 123.4(4) . .
C35N C36N H36N 118.3 . .
C42N C41N C46N 114.6(3) . .
C42N C41N B1N 127.0(3) . .
C46N C41N B1N 118.3(3) . .
C41N C42N H42N 118.4 . .
C43N C42N C41N 123.2(4) . .
C43N C42N H42N 118.4 . .
C42N C43N H43N 119.8 . .
C44N C43N C42N 120.4(4) . .
C44N C43N H43N 119.8 . .
C43N C44N H44N 120.9 . .
C43N C44N C45N 118.2(4) . .
C45N C44N H44N 120.9 . .
C44N C45N H45N 119.8 . .
C46N C45N C44N 120.5(4) . .
C46N C45N H45N 119.8 . .
C41N C46N H46N 118.4 . .
C45N C46N C41N 123.1(4) . .
C45N C46N H46N 118.4 . .
C11N B1N C31N 106.6(3) . .
C11N B1N C41N 109.2(3) . .
C21N B1N C11N 112.4(3) . .
C21N B1N C31N 112.9(3) . .
C21N B1N C41N 103.7(3) . .
C31N B1N C41N 112.1(3) . .

loop_
_geom_bond_atom_site_label_1
_geom_bond_atom_site_label_2
_geom_bond_distance
_geom_bond_site_symmetry_2
Ag1A C1B1 2.080(4) .
Ag1A C1B2 2.078(4) .
N1A1 N2A1 1.361(4) .
N1A1 C1P 1.434(5) .
N1A1 C3A1 1.349(5) .
N1A2 N2A2 1.348(4) .
N1A2 C1P' 1.438(5) .
N1A2 C3A2 1.336(5) .
N1B1 C1B1 1.363(4) .
N1B1 C1P 1.467(5) .
N1B1 C2B1 1.380(4) .
N1B2 C1B2 1.360(5) .
N1B2 C1P' 1.461(5) .
N1B2 C2B2 1.379(4) .
N1C1 N2C1 1.366(4) .
N1C1 C2P 1.444(5) .
N1C1 C3C1 1.344(5) .
N1C2 N2C2 1.359(4) .
N1C2 C2P' 1.433(5) .
N1C2 C3C2 1.364(5) .
N2A1 C1A1 1.317(5) .
N2A2 C1A2 1.328(5) .
N2B1 C1B1 1.357(5) .
N2B1 C2P 1.458(5) .
N2B1 C3B1 1.381(4) .
N2B2 C1B2 1.351(4) .
N2B2 C2P' 1.461(5) .
N2B2 C3B2 1.383(4) .
N2C1 C1C1 1.309(6) .
N2C2 C1C2 1.320(5) .
C1A1 H1A1 0.9500 .
C1A1 C2A1 1.392(6) .
C1A2 H1A2 0.9500 .
C1A2 C2A2 1.377(7) .
C1C1 H1C1 0.9500 .
C1C1 C2C1 1.356(7) .
C1C2 H1C2 0.9500 .
C1C2 C2C2 1.390(6) .
C1P H1PA 0.9900 .
C1P H1PB 0.9900 .
C1P' H1PC 0.9900 .
C1P' H1PD 0.9900 .
C2A1 H2A1 0.9500 .
C2A1 C3A1 1.355(5) .
C2A2 H2A2 0.9500 .
C2A2 C3A2 1.340(6) .
C2B1 H2B1 0.9500 .
C2B1 C3B1 1.327(5) .
C2B2 H2B2 0.9500 .
C2B2 C3B2 1.337(5) .
C2C1 H2C1 0.9500 .
C2C1 C3C1 1.366(6) .
C2C2 H2C2 0.9500 .
C2C2 C3C2 1.347(6) .
C2P H2PA 0.9900 .
C2P H2PB 0.9900 .
C2P' H2PC 0.9900 .
C2P' H2PD 0.9900 .
C3A1 H3A1 0.9500 .
C3A2 H3A2 0.9500 .
C3B1 H3B1 0.9500 .
C3B2 H3B2 0.9500 .
C3C1 H3C1 0.9500 .
C3C2 H3C2 0.9500 .
Ag1C C1B5 2.074(4) 2_567
Ag1C C1B5 2.074(4) .
N1A5 N2A5 1.342(4) .
N1A5 C1R 1.442(5) .
N1A5 C3A5 1.350(5) .
N1B5 C1B5 1.352(5) .
N1B5 C1R 1.462(5) .
N1B5 C2B5 1.363(5) .
N1C5 N2C5 1.361(5) .
N1C5 C2R 1.438(6) .
N1C5 C3C5 1.332(7) .
N2A5 C1A5 1.331(5) .
N2B5 C1B5 1.351(5) .
N2B5 C2R 1.461(5) .
N2B5 C3B5 1.370(5) .
N2C5 C1C5 1.324(7) .
C1A5 H1A5 0.9500 .
C1A5 C2A5 1.398(6) .
C1C5 H1C5 0.9500 .
C1C5 C2C5 1.391(9) .
C1R H1RA 0.9900 .
C1R H1RB 0.9900 .
C2A5 H2A5 0.9500 .
C2A5 C3A5 1.357(6) .
C2B5 H2B5 0.9500 .
C2B5 C3B5 1.343(6) .
C2C5 H2C5 0.9500 .
C2C5 C3C5 1.368(7) .
C2R H2RA 0.9900 .
C2R H2RB 0.9900 .
C3A5 H3A5 0.9500 .
C3B5 H3B5 0.9500 .
C3C5 H3C5 0.9500 .
Ag1B C1B3 2.078(4) .
Ag1B C1B4 2.070(4) .
N1A3 N2A3 1.353(4) .
N1A3 C1Q 1.426(5) .
N1A3 C3A3 1.359(5) .
N1A4 N2A4 1.350(4) .
N1A4 C1Q' 1.435(5) .
N1A4 C3A4 1.350(5) .
N1B3 C1B3 1.356(4) .
N1B3 C1Q 1.462(5) .
N1B3 C2B3 1.378(5) .
N1B4 C1B4 1.347(4) .
N1B4 C1Q' 1.462(5) .
N1B4 C2B4 1.383(5) .
N1C3 N2C3 1.356(5) .
N1C3 C2Q 1.428(5) .
N1C3 C3C3 1.342(5) .
N1C4 N2C4 1.356(5) .
N1C4 C2Q' 1.436(5) .
N1C4 C3C4 1.334(6) .
N2A3 C1A3 1.319(5) .
N2A4 C1A4 1.314(5) .
N2B3 C1B3 1.353(4) .
N2B3 C2Q 1.455(4) .
N2B3 C3B3 1.372(5) .
N2B4 C1B4 1.348(5) .
N2B4 C2Q' 1.460(5) .
N2B4 C3B4 1.378(5) .
N2C3 C1C3 1.315(6) .
N2C4 C1C4 1.325(7) .
C1A3 H1A3 0.9500 .
C1A3 C2A3 1.394(5) .
C1A4 H1A4 0.9500 .
C1A4 C2A4 1.387(6) .
C1C3 H1C3 0.9500 .
C1C3 C2C3 1.373(8) .
C1C4 H1C4 0.9500 .
C1C4 C2C4 1.373(8) .
C1Q H1Q 0.9500 .
C1Q' H1QA 0.9900 .
C1Q' H1QB 0.9900 .
C2A3 H2A3 0.9500 .
C2A3 C3A3 1.352(6) .
C2A4 H2A4 0.9500 .
C2A4 C3A4 1.344(6) .
C2B3 H2B3 0.9500 .
C2B3 C3B3 1.346(6) .
C2B4 H2B4 0.9500 .
C2B4 C3B4 1.332(5) .
C2C3 H2C3 0.9500 .
C2C3 C3C3 1.367(6) .
C2C4 H2C4 0.9500 .
C2C4 C3C4 1.370(7) .
C2Q H2QA 0.9900 .
C2Q H2QB 0.9900 .
C2Q' H2QC 0.9900 .
C2Q' H2QD 0.9900 .
C3A3 H3A3 0.9500 .
C3A4 H3A4 0.9500 .
C3B3 H3B3 0.9500 .
C3B4 H3B4 0.9500 .
C3C3 H3C3 0.9500 .
C3C4 H3C4 0.9500 .
Ag1D C1B6 2.081(4) 2_668
Ag1D C1B6 2.081(4) .
N1A6 N2A6 1.362(4) .
N1A6 C1S 1.438(5) .
N1A6 C3A6 1.355(5) .
N1B6 C1B6 1.360(5) .
N1B6 C1S 1.458(5) .
N1B6 C2B6 1.381(4) .
N1C6 N2C6 1.359(4) .
N1C6 C2S 1.430(5) .
N1C6 C3C6 1.359(5) .
N2A6 C1A6 1.317(5) .
N2B6 C1B6 1.355(5) .
N2B6 C2S 1.462(5) .
N2B6 C3B6 1.378(4) .
N2C6 C1C6 1.314(5) .
C1A6 H1A6 0.9500 .
C1A6 C2A6 1.375(5) .
C1C6 H1C6 0.9500 .
C1C6 C2C6 1.379(6) .
C1S H1SA 0.9900 .
C1S H1SB 0.9900 .
C2A6 H2A6 0.9500 .
C2A6 C3A6 1.360(5) .
C2B6 H2B6 0.9500 .
C2B6 C3B6 1.332(5) .
C2C6 H2C6 0.9500 .
C2C6 C3C6 1.349(6) .
C2S H2SA 0.9900 .
C2S H2SB 0.9900 .
C3A6 H3A6 0.9500 .
C3B6 H3B6 0.9500 .
C3C6 H3C6 0.9500 .
C11M C12M 1.407(5) .
C11M C16M 1.403(5) .
C11M B1M 1.661(5) .
C12M H12M 0.9500 .
C12M C13M 1.396(5) .
C13M H13M 0.9500 .
C13M C14M 1.388(5) .
C14M H14M 0.9500 .
C14M C15M 1.381(5) .
C15M H15M 0.9500 .
C15M C16M 1.381(5) .
C16M H16M 0.9500 .
C21M C22M 1.398(5) .
C21M C26M 1.407(5) .
C21M B1M 1.641(6) .
C22M H22M 0.9500 .
C22M C23M 1.396(5) .
C23M H23M 0.9500 .
C23M C24M 1.379(7) .
C24M H24M 0.9500 .
C24M C25M 1.376(7) .
C25M H25M 0.9500 .
C25M C26M 1.387(6) .
C26M H26M 0.9500 .
C31M C32M 1.406(5) .
C31M C36M 1.397(5) .
C31M B1M 1.634(6) .
C32M H32M 0.9500 .
C32M C33M 1.386(5) .
C33M H33M 0.9500 .
C33M C34M 1.377(5) .
C34M H34M 0.9500 .
C34M C35M 1.378(5) .
C35M H35M 0.9500 .
C35M C36M 1.393(5) .
C36M H36M 0.9500 .
C41M C42M 1.407(5) .
C41M C46M 1.397(5) .
C41M B1M 1.655(5) .
C42M H42M 0.9500 .
C42M C43M 1.384(5) .
C43M H43M 0.9500 .
C43M C44M 1.376(5) .
C44M H44M 0.9500 .
C44M C45M 1.386(5) .
C45M H45M 0.9500 .
C45M C46M 1.383(5) .
C46M H46M 0.9500 .
C11O C12O 1.407(5) .
C11O C16O 1.397(5) .
C11O B11O 1.643(5) .
C12O H12O 0.9500 .
C12O C13O 1.390(5) .
C13O H13O 0.9500 .
C13O C14O 1.361(6) .
C14O H14O 0.9500 .
C14O C15O 1.379(6) .
C15O H15O 0.9500 .
C15O C16O 1.379(5) .
C16O H16O 0.9500 .
C21O C22O 1.400(5) .
C21O C26O 1.407(5) .
C21O B11O 1.636(5) .
C22O H22O 0.9500 .
C22O C23O 1.386(5) .
C23O H23O 0.9500 .
C23O C24O 1.382(5) .
C24O H24O 0.9500 .
C24O C25O 1.381(5) .
C25O H25O 0.9500 .
C25O C26O 1.385(5) .
C26O H26O 0.9500 .
C31O C32O 1.412(5) .
C31O C36O 1.409(5) .
C31O B11O 1.647(5) .
C32O H32O 0.9500 .
C32O C33O 1.387(5) .
C33O H33O 0.9500 .
C33O C34O 1.383(5) .
C34O H34O 0.9500 .
C34O C35O 1.376(5) .
C35O H35O 0.9500 .
C35O C36O 1.387(5) .
C36O H36O 0.9500 .
C41O C42O 1.403(5) .
C41O C46O 1.395(5) .
C41O B11O 1.649(6) .
C42O H42O 0.9500 .
C42O C43O 1.383(5) .
C43O H43O 0.9500 .
C43O C44O 1.385(5) .
C44O H44O 0.9500 .
C44O C45O 1.376(5) .
C45O H45O 0.9500 .
C45O C46O 1.392(5) .
C46O H46O 0.9500 .
C11N C12N 1.397(5) .
C11N C16N 1.411(5) .
C11N B1N 1.644(5) .
C12N H12N 0.9500 .
C12N C13N 1.395(5) .
C13N H13N 0.9500 .
C13N C14N 1.372(5) .
C14N H14N 0.9500 .
C14N C15N 1.385(5) .
C15N H15N 0.9500 .
C15N C16N 1.379(5) .
C16N H16N 0.9500 .
C21N C22N 1.406(5) .
C21N C26N 1.394(5) .
C21N B1N 1.630(5) .
C22N H22N 0.9500 .
C22N C23N 1.392(5) .
C23N H23N 0.9500 .
C23N C24N 1.363(6) .
C24N H24N 0.9500 .
C24N C25N 1.371(6) .
C25N H25N 0.9500 .
C25N C26N 1.386(5) .
C26N H26N 0.9500 .
C31N C32N 1.391(5) .
C31N C36N 1.405(5) .
C31N B1N 1.645(5) .
C32N H32N 0.9500 .
C32N C33N 1.391(5) .
C33N H33N 0.9500 .
C33N C34N 1.380(5) .
C34N H34N 0.9500 .
C34N C35N 1.392(5) .
C35N H35N 0.9500 .
C35N C36N 1.387(5) .
C36N H36N 0.9500 .
C41N C42N 1.397(5) .
C41N C46N 1.400(5) .
C41N B1N 1.648(6) .
C42N H42N 0.9500 .
C42N C43N 1.384(5) .
C43N H43N 0.9500 .
C43N C44N 1.382(5) .
C44N H44N 0.9500 .
C44N C45N 1.386(5) .
C45N H45N 0.9500 .
C45N C46N 1.380(5) .
C46N H46N 0.9500 .

loop_
_geom_torsion_atom_site_label_1
_geom_torsion_atom_site_label_2
_geom_torsion_atom_site_label_3
_geom_torsion_atom_site_label_4
_geom_torsion
N1A1 N2A1 C1A1 C2A1 0.2(5)
N1A2 N2A2 C1A2 C2A2 -0.5(5)
N1B1 C2B1 C3B1 N2B1 -0.2(4)
N1B2 C2B2 C3B2 N2B2 0.4(4)
N1C1 N2C1 C1C1 C2C1 -0.2(6)
N1C2 N2C2 C1C2 C2C2 0.6(5)
N2A1 N1A1 C1P N1B1 -96.4(4)
N2A1 N1A1 C3A1 C2A1 0.0(5)
N2A1 C1A1 C2A1 C3A1 -0.2(5)
N2A2 N1A2 C1P' N1B2 86.0(4)
N2A2 N1A2 C3A2 C2A2 -0.5(5)
N2A2 C1A2 C2A2 C3A2 0.3(6)
N2C1 N1C1 C2P N2B1 -80.6(4)
N2C1 N1C1 C3C1 C2C1 -2.0(5)
N2C1 C1C1 C2C1 C3C1 -1.0(7)
N2C2 N1C2 C2P' N2B2 78.9(4)
N2C2 N1C2 C3C2 C2C2 -0.1(5)
N2C2 C1C2 C2C2 C3C2 -0.7(6)
C1A1 C2A1 C3A1 N1A1 0.1(5)
C1A2 C2A2 C3A2 N1A2 0.1(6)
C1B1 N1B1 C1P N1A1 71.1(5)
C1B1 N1B1 C2B1 C3B1 0.4(4)
C1B1 N2B1 C2P N1C1 -96.2(4)
C1B1 N2B1 C3B1 C2B1 -0.1(4)
C1B2 N1B2 C1P' N1A2 -97.0(4)
C1B2 N1B2 C2B2 C3B2 -0.8(4)
C1B2 N2B2 C2P' N1C2 104.7(4)
C1B2 N2B2 C3B2 C2B2 0.2(4)
C1C1 C2C1 C3C1 N1C1 1.8(6)
C1C2 C2C2 C3C2 N1C2 0.4(5)
C1P N1A1 N2A1 C1A1 -179.1(4)
C1P N1A1 C3A1 C2A1 178.8(4)
C1P N1B1 C1B1 Ag1A -9.1(5)
C1P N1B1 C1B1 N2B1 174.1(3)
C1P N1B1 C2B1 C3B1 -174.1(3)
C1P' N1A2 N2A2 C1A2 179.2(3)
C1P' N1A2 C3A2 C2A2 -179.0(4)
C1P' N1B2 C1B2 Ag1A 15.6(5)
C1P' N1B2 C1B2 N2B2 -176.2(3)
C1P' N1B2 C2B2 C3B2 176.2(3)
C2B1 N1B1 C1B1 Ag1A 176.3(3)
C2B1 N1B1 C1B1 N2B1 -0.5(4)
C2B1 N1B1 C1P N1A1 -115.0(4)
C2B2 N1B2 C1B2 Ag1A -167.3(3)
C2B2 N1B2 C1B2 N2B2 0.9(4)
C2B2 N1B2 C1P' N1A2 86.3(4)
C2P N1C1 N2C1 C1C1 172.7(4)
C2P N1C1 C3C1 C2C1 -172.4(4)
C2P N2B1 C1B1 Ag1A -0.1(5)
C2P N2B1 C1B1 N1B1 176.7(3)
C2P N2B1 C3B1 C2B1 -176.5(3)
C2P' N1C2 N2C2 C1C2 -176.8(4)
C2P' N1C2 C3C2 C2C2 176.0(4)
C2P' N2B2 C1B2 Ag1A -15.3(5)
C2P' N2B2 C1B2 N1B2 176.8(3)
C2P' N2B2 C3B2 C2B2 -177.2(3)
C3A1 N1A1 N2A1 C1A1 -0.1(4)
C3A1 N1A1 C1P N1B1 84.9(5)
C3A2 N1A2 N2A2 C1A2 0.6(5)
C3A2 N1A2 C1P' N1B2 -95.6(5)
C3B1 N2B1 C1B1 Ag1A -176.4(3)
C3B1 N2B1 C1B1 N1B1 0.4(4)
C3B1 N2B1 C2P N1C1 79.7(4)
C3B2 N2B2 C1B2 Ag1A 167.3(3)
C3B2 N2B2 C1B2 N1B2 -0.7(4)
C3B2 N2B2 C2P' N1C2 -78.3(4)
C3C1 N1C1 N2C1 C1C1 1.3(5)
C3C1 N1C1 C2P N2B1 89.2(5)
C3C2 N1C2 N2C2 C1C2 -0.3(5)
C3C2 N1C2 C2P' N2B2 -96.8(5)
N1A5 N2A5 C1A5 C2A5 0.0(5)
N1B5 C2B5 C3B5 N2B5 -0.9(6)
N1C5 N2C5 C1C5 C2C5 -1.2(7)
N2A5 N1A5 C1R N1B5 -95.7(4)
N2A5 N1A5 C3A5 C2A5 -0.2(5)
N2A5 C1A5 C2A5 C3A5 -0.1(5)
N2C5 N1C5 C2R N2B5 -89.1(5)
N2C5 N1C5 C3C5 C2C5 0.0(6)
N2C5 C1C5 C2C5 C3C5 1.2(7)
C1A5 C2A5 C3A5 N1A5 0.2(5)
C1B5 N1B5 C1R N1A5 74.5(5)
C1B5 N1B5 C2B5 C3B5 0.7(6)
C1B5 N2B5 C2R N1C5 -115.5(4)
C1B5 N2B5 C3B5 C2B5 0.8(6)
C1C5 C2C5 C3C5 N1C5 -0.7(6)
C1R N1A5 N2A5 C1A5 178.4(4)
C1R N1A5 C3A5 C2A5 -178.3(4)
C1R N1B5 C1B5 Ag1C -6.5(6)
C1R N1B5 C1B5 N2B5 179.3(3)
C1R N1B5 C2B5 C3B5 -178.8(4)
C2B5 N1B5 C1B5 Ag1C 174.0(3)
C2B5 N1B5 C1B5 N2B5 -0.2(5)
C2B5 N1B5 C1R N1A5 -106.0(5)
C2R N1C5 N2C5 C1C5 178.5(4)
C2R N1C5 C3C5 C2C5 -177.5(4)
C2R N2B5 C1B5 Ag1C 8.7(6)
C2R N2B5 C1B5 N1B5 -177.1(4)
C2R N2B5 C3B5 C2B5 177.6(4)
C3A5 N1A5 N2A5 C1A5 0.1(5)
C3A5 N1A5 C1R N1B5 82.3(5)
C3B5 N2B5 C1B5 Ag1C -174.5(3)
C3B5 N2B5 C1B5 N1B5 -0.3(5)
C3B5 N2B5 C2R N1C5 68.1(6)
C3C5 N1C5 N2C5 C1C5 0.7(6)
C3C5 N1C5 C2R N2B5 88.3(6)
N1A3 N2A3 C1A3 C2A3 -0.4(5)
N1A4 N2A4 C1A4 C2A4 -0.4(5)
N1B3 C2B3 C3B3 N2B3 0.1(5)
N1B4 C2B4 C3B4 N2B4 -0.4(5)
N1C3 N2C3 C1C3 C2C3 0.5(7)
N1C4 N2C4 C1C4 C2C4 -1.4(6)
N2A3 N1A3 C1Q N1B3 93.0(4)
N2A3 N1A3 C3A3 C2A3 1.1(5)
N2A3 C1A3 C2A3 C3A3 1.0(5)
N2A4 N1A4 C1Q' N1B4 -97.3(4)
N2A4 N1A4 C3A4 C2A4 -0.8(5)
N2A4 C1A4 C2A4 C3A4 0.0(6)
N2C3 N1C3 C2Q N2B3 86.5(4)
N2C3 N1C3 C3C3 C2C3 0.2(5)
N2C3 C1C3 C2C3 C3C3 -0.4(7)
N2C4 N1C4 C2Q' N2B4 -95.1(4)
N2C4 N1C4 C3C4 C2C4 -0.3(6)
N2C4 C1C4 C2C4 C3C4 1.2(7)
C1A3 C2A3 C3A3 N1A3 -1.2(5)
C1A4 C2A4 C3A4 N1A4 0.5(5)
C1B3 N1B3 C1Q N1A3 -72.2(5)
C1B3 N1B3 C2B3 C3B3 -0.2(5)
C1B3 N2B3 C2Q N1C3 118.5(4)
C1B3 N2B3 C3B3 C2B3 0.1(5)
C1B4 N1B4 C1Q' N1A4 82.4(5)
C1B4 N1B4 C2B4 C3B4 0.2(5)
C1B4 N2B4 C2Q' N1C4 -113.6(4)
C1B4 N2B4 C3B4 C2B4 0.4(5)
C1C3 C2C3 C3C3 N1C3 0.1(6)
C1C4 C2C4 C3C4 N1C4 -0.5(6)
C1Q N1A3 N2A3 C1A3 -175.5(3)
C1Q N1A3 C3A3 C2A3 175.7(4)
C1Q N1B3 C1B3 Ag1B 4.9(5)
C1Q N1B3 C1B3 N2B3 -179.3(3)
C1Q N1B3 C2B3 C3B3 179.3(3)
C1Q' N1A4 N2A4 C1A4 175.8(3)
C1Q' N1A4 C3A4 C2A4 -175.4(4)
C1Q' N1B4 C1B4 Ag1B -4.4(6)
C1Q' N1B4 C1B4 N2B4 179.4(3)
C1Q' N1B4 C2B4 C3B4 -179.2(4)
C2B3 N1B3 C1B3 Ag1B -175.5(3)
C2B3 N1B3 C1B3 N2B3 0.3(4)
C2B3 N1B3 C1Q N1A3 108.2(4)
C2B4 N1B4 C1B4 Ag1B 176.2(3)
C2B4 N1B4 C1B4 N2B4 0.0(4)
C2B4 N1B4 C1Q' N1A4 -98.3(4)
C2Q N1C3 N2C3 C1C3 -176.5(4)
C2Q N1C3 C3C3 C2C3 175.8(4)
C2Q N2B3 C1B3 Ag1B -9.0(5)
C2Q N2B3 C1B3 N1B3 175.1(3)
C2Q N2B3 C3B3 C2B3 -175.3(3)
C2Q' N1C4 N2C4 C1C4 176.4(4)
C2Q' N1C4 C3C4 C2C4 -175.1(4)
C2Q' N2B4 C1B4 Ag1B 3.7(6)
C2Q' N2B4 C1B4 N1B4 179.7(3)
C2Q' N2B4 C3B4 C2B4 -179.6(4)
C3A3 N1A3 N2A3 C1A3 -0.4(4)
C3A3 N1A3 C1Q N1B3 -81.3(5)
C3A4 N1A4 N2A4 C1A4 0.7(5)
C3A4 N1A4 C1Q' N1B4 76.9(5)
C3B3 N2B3 C1B3 Ag1B 175.6(3)
C3B3 N2B3 C1B3 N1B3 -0.3(4)
C3B3 N2B3 C2Q N1C3 -66.7(5)
C3B4 N2B4 C1B4 Ag1B -176.2(3)
C3B4 N2B4 C1B4 N1B4 -0.2(4)
C3B4 N2B4 C2Q' N1C4 66.3(5)
C3C3 N1C3 N2C3 C1C3 -0.4(6)
C3C3 N1C3 C2Q N2B3 -88.8(5)
C3C4 N1C4 N2C4 C1C4 1.0(5)
C3C4 N1C4 C2Q' N2B4 79.4(5)
N1A6 N2A6 C1A6 C2A6 0.6(5)
N1B6 C2B6 C3B6 N2B6 0.4(4)
N1C6 N2C6 C1C6 C2C6 0.1(5)
N2A6 N1A6 C1S N1B6 -85.7(4)
N2A6 N1A6 C3A6 C2A6 0.6(5)
N2A6 C1A6 C2A6 C3A6 -0.2(5)
N2C6 N1C6 C2S N2B6 -84.0(4)
N2C6 N1C6 C3C6 C2C6 0.3(5)
N2C6 C1C6 C2C6 C3C6 0.1(6)
C1A6 C2A6 C3A6 N1A6 -0.2(5)
C1B6 N1B6 C1S N1A6 77.2(5)
C1B6 N1B6 C2B6 C3B6 0.3(4)
C1B6 N2B6 C2S N1C6 -108.0(4)
C1B6 N2B6 C3B6 C2B6 -0.9(4)
C1C6 C2C6 C3C6 N1C6 -0.2(5)
C1S N1A6 N2A6 C1A6 -179.1(3)
C1S N1A6 C3A6 C2A6 178.8(4)
C1S N1B6 C1B6 Ag1D -6.7(5)
C1S N1B6 C1B6 N2B6 177.4(3)
C1S N1B6 C2B6 C3B6 -177.9(3)
C2B6 N1B6 C1B6 Ag1D 175.1(3)
C2B6 N1B6 C1B6 N2B6 -0.8(4)
C2B6 N1B6 C1S N1A6 -104.8(4)
C2S N1C6 N2C6 C1C6 176.6(4)
C2S N1C6 C3C6 C2C6 -176.2(4)
C2S N2B6 C1B6 Ag1D 3.7(5)
C2S N2B6 C1B6 N1B6 179.3(3)
C2S N2B6 C3B6 C2B6 -179.2(3)
C3A6 N1A6 N2A6 C1A6 -0.7(4)
C3A6 N1A6 C1S N1B6 96.1(5)
C3B6 N2B6 C1B6 Ag1D -174.6(3)
C3B6 N2B6 C1B6 N1B6 1.0(4)
C3B6 N2B6 C2S N1C6 70.0(5)
C3C6 N1C6 N2C6 C1C6 -0.3(5)
C3C6 N1C6 C2S N2B6 92.2(5)
C11M C12M C13M C14M 0.0(5)
C12M C11M C16M C15M -0.8(5)
C12M C11M B1M C21M -156.6(3)
C12M C11M B1M C31M -36.5(4)
C12M C11M B1M C41M 83.0(4)
C12M C13M C14M C15M -1.8(5)
C13M C14M C15M C16M 2.2(6)
C14M C15M C16M C11M -0.9(6)
C16M C11M C12M C13M 1.3(5)
C16M C11M B1M C21M 25.1(5)
C16M C11M B1M C31M 145.2(3)
C16M C11M B1M C41M -95.3(4)
C21M C22M C23M C24M -2.1(6)
C22M C21M C26M C25M -0.2(6)
C22M C21M B1M C11M -76.7(4)
C22M C21M B1M C31M 164.8(3)
C22M C21M B1M C41M 42.9(5)
C22M C23M C24M C25M 1.2(7)
C23M C24M C25M C26M 0.1(7)
C24M C25M C26M C21M -0.6(7)
C26M C21M C22M C23M 1.6(6)
C26M C21M B1M C11M 102.1(4)
C26M C21M B1M C31M -16.3(5)
C26M C21M B1M C41M -138.3(4)
C31M C32M C33M C34M -0.6(6)
C32M C31M C36M C35M -0.8(5)
C32M C31M B1M C11M -51.1(4)
C32M C31M B1M C21M 68.1(4)
C32M C31M B1M C41M -169.8(3)
C32M C33M C34M C35M -0.3(6)
C33M C34M C35M C36M 0.7(6)
C34M C35M C36M C31M -0.1(6)
C36M C31M C32M C33M 1.1(6)
C36M C31M B1M C11M 131.3(4)
C36M C31M B1M C21M -109.5(4)
C36M C31M B1M C41M 12.6(5)
C41M C42M C43M C44M -2.1(6)
C42M C41M C46M C45M -0.8(6)
C42M C41M B1M C11M 139.4(4)
C42M C41M B1M C21M 19.7(5)
C42M C41M B1M C31M -102.5(4)
C42M C43M C44M C45M 1.3(6)
C43M C44M C45M C46M -0.4(6)
C44M C45M C46M C41M 0.2(6)
C46M C41M C42M C43M 1.7(5)
C46M C41M B1M C11M -42.3(5)
C46M C41M B1M C21M -162.0(3)
C46M C41M B1M C31M 75.7(4)
B1M C11M C12M C13M -177.2(3)
B1M C11M C16M C15M 177.6(3)
B1M C21M C22M C23M -179.5(4)
B1M C21M C26M C25M -179.1(4)
B1M C31M C32M C33M -176.7(4)
B1M C31M C36M C35M 177.0(3)
B1M C41M C42M C43M -179.9(4)
B1M C41M C46M C45M -179.2(4)
C11O C12O C13O C14O -2.6(7)
C12O C11O C16O C15O 1.1(6)
C12O C11O B11O C21O -148.8(3)
C12O C11O B11O C31O -28.2(5)
C12O C11O B11O C41O 88.8(4)
C12O C13O C14O C15O 2.7(8)
C13O C14O C15O C16O -1.0(7)
C14O C15O C16O C11O -0.9(7)
C16O C11O C12O C13O 0.6(6)
C16O C11O B11O C21O 41.3(5)
C16O C11O B11O C31O 162.0(3)
C16O C11O B11O C41O -81.1(4)
C21O C22O C23O C24O -1.0(6)
C22O C21O C26O C25O -3.7(5)
C22O C21O B11O C11O 18.9(5)
C22O C21O B11O C31O -104.8(4)
C22O C21O B11O C41O 134.7(4)
C22O C23O C24O C25O -1.6(6)
C23O C24O C25O C26O 1.4(6)
C24O C25O C26O C21O 1.3(6)
C26O C21O C22O C23O 3.5(5)
C26O C21O B11O C11O -162.3(3)
C26O C21O B11O C31O 74.0(4)
C26O C21O B11O C41O -46.5(5)
C31O C32O C33O C34O 1.8(5)
C32O C31O C36O C35O 1.6(5)
C32O C31O B11O C11O -39.3(5)
C32O C31O B11O C21O 84.9(4)
C32O C31O B11O C41O -151.9(3)
C32O C33O C34O C35O -0.3(5)
C33O C34O C35O C36O -0.5(5)
C34O C35O C36O C31O -0.2(5)
C36O C31O C32O C33O -2.3(5)
C36O C31O B11O C11O 142.2(3)
C36O C31O B11O C21O -93.6(4)
C36O C31O B11O C41O 29.6(5)
C41O C42O C43O C44O 0.9(6)
C42O C41O C46O C45O 1.1(5)
C42O C41O B11O C11O -62.3(4)
C42O C41O B11O C21O 175.8(3)
C42O C41O B11O C31O 56.8(4)
C42O C43O C44O C45O 1.2(6)
C43O C44O C45O C46O -2.0(6)
C44O C45O C46O C41O 0.8(6)
C46O C41O C42O C43O -2.0(5)
C46O C41O B11O C11O 108.9(4)
C46O C41O B11O C21O -13.0(5)
C46O C41O B11O C31O -132.1(4)
B11O C11O C12O C13O -169.8(4)
B11O C11O C16O C15O 171.6(4)
B11O C21O C22O C23O -177.6(4)
B11O C21O C26O C25O 177.4(3)
B11O C31O C32O C33O 179.1(3)
B11O C31O C36O C35O -179.8(3)
B11O C41O C42O C43O 170.2(3)
B11O C41O C46O C45O -170.3(3)
C11N C12N C13N C14N -0.6(6)
C12N C11N C16N C15N 2.3(5)
C12N C11N B1N C21N -138.3(4)
C12N C11N B1N C31N 97.4(4)
C12N C11N B1N C41N -23.9(5)
C12N C13N C14N C15N 1.4(6)
C13N C14N C15N C16N -0.3(6)
C14N C15N C16N C11N -1.7(6)
C16N C11N C12N C13N -1.2(5)
C16N C11N B1N C21N 43.7(5)
C16N C11N B1N C31N -80.6(4)
C16N C11N B1N C41N 158.1(3)
C21N C22N C23N C24N 0.9(7)
C22N C21N C26N C25N 0.8(6)
C22N C21N B1N C11N 19.2(5)
C22N C21N B1N C31N 139.8(4)
C22N C21N B1N C41N -98.6(4)
C22N C23N C24N C25N -0.3(7)
C23N C24N C25N C26N 0.0(7)
C24N C25N C26N C21N -0.3(7)
C26N C21N C22N C23N -1.1(6)
C26N C21N B1N C11N -168.3(3)
C26N C21N B1N C31N -47.7(5)
C26N C21N B1N C41N 73.9(4)
C31N C32N C33N C34N 1.5(6)
C32N C31N C36N C35N 2.6(5)
C32N C31N B1N C11N 112.3(4)
C32N C31N B1N C21N -11.6(5)
C32N C31N B1N C41N -128.2(4)
C32N C33N C34N C35N 0.8(6)
C33N C34N C35N C36N -1.2(6)
C34N C35N C36N C31N -0.6(6)
C36N C31N C32N C33N -3.1(6)
C36N C31N B1N C11N -65.2(4)
C36N C31N B1N C21N 170.9(3)
C36N C31N B1N C41N 54.2(4)
C41N C42N C43N C44N 0.2(6)
C42N C41N C46N C45N 0.1(5)
C42N C41N B1N C11N 123.1(4)
C42N C41N B1N C21N -116.9(4)
C42N C41N B1N C31N 5.2(5)
C42N C43N C44N C45N 0.4(6)
C43N C44N C45N C46N -0.8(6)
C44N C45N C46N C41N 0.5(6)
C46N C41N C42N C43N -0.5(5)
C46N C41N B1N C11N -60.7(4)
C46N C41N B1N C21N 59.3(4)
C46N C41N B1N C31N -178.6(3)
B1N C11N C12N C13N -179.3(3)
B1N C11N C16N C15N -179.5(3)
B1N C21N C22N C23N 171.9(4)
B1N C21N C26N C25N -172.3(4)
B1N C31N C32N C33N 179.2(4)
B1N C31N C36N C35N -179.5(3)
B1N C41N C42N C43N 175.8(3)
B1N C41N C46N C45N -176.5(3)
